data_1540516
loop_
_publ_author_name
'Ishihara, Kazuaki'
'Lu, Yanhui'

_publ_section_title
;
 Boronic acid--DMAPO cooperative catalysis for dehydrative condensation
 between carboxylic acids and amines
;
_journal_issue 2
_journal_name_full 'Chem. Sci.'
_journal_page_first 1276
_journal_paper_doi 10.1039/C5SC03761A
_journal_volume 7
_journal_year 2016
_chemical_formula_moiety 'C23 H17 B F6 N2 O5, C H Cl3'
_chemical_formula_sum 'C24 H18 B Cl3 F6 N2 O5'
_chemical_formula_weight 645.57
_space_group_crystal_system triclinic
_space_group_IT_number 2
_space_group_name_Hall '-P 1'
_space_group_name_H-M_alt 'P -1'
_symmetry_space_group_name_Hall '-P 1'
_symmetry_space_group_name_H-M 'P -1'
_atom_sites_solution_hydrogens geom
_atom_sites_solution_primary direct
_atom_sites_solution_secondary difmap
_audit_update_record
;
2015-10-02 deposited with the CCDC.
2015-11-05 downloaded from the CCDC.
;
_cell_angle_alpha 84.827(6)
_cell_angle_beta 78.441(5)
_cell_angle_gamma 86.992(6)
_cell_formula_units_Z 4
_cell_length_a 10.3672(14)
_cell_length_b 15.451(2)
_cell_length_c 17.504(2)
_cell_measurement_reflns_used 7916
_cell_measurement_temperature 123
_cell_measurement_theta_max 27.50
_cell_measurement_theta_min 3.20
_cell_volume 2734.1(6)
_computing_cell_refinement 'CrystalClear-SM Expert 2.1 b29'
_computing_data_collection 'CrystalClear-SM Expert 2.1 b29 (Rigaku, 2013)'
_computing_data_reduction 'CrystalClear-SM Expert 2.1 b29'
_computing_molecular_graphics 'CrystalStructure 4.1'
_computing_publication_material 'CrystalStructure 4.1 (Rigaku, 2014)'
_computing_structure_refinement 'SHELXL2013 (Sheldrick, 2008)'
_computing_structure_solution 'SIR2004 (Burla, et al., 2005)'
_diffrn_ambient_temperature 123
_diffrn_detector_area_resol_mean 5.814
_diffrn_measured_fraction_theta_full 0.962
_diffrn_measured_fraction_theta_max 0.933
_diffrn_measurement_device_type 'Rigaku XtaLAB P200'
_diffrn_radiation_type 'Mo K\a'
_diffrn_radiation_wavelength 0.71075
_diffrn_reflns_av_R_equivalents 0.0360
_diffrn_reflns_laue_measured_fraction_full 0.962
_diffrn_reflns_laue_measured_fraction_max 0.933
_diffrn_reflns_limit_h_max 13
_diffrn_reflns_limit_h_min -13
_diffrn_reflns_limit_k_max 18
_diffrn_reflns_limit_k_min -20
_diffrn_reflns_limit_l_max 18
_diffrn_reflns_limit_l_min -22
_diffrn_reflns_number 23618
_diffrn_reflns_point_group_measured_fraction_full 0.962
_diffrn_reflns_point_group_measured_fraction_max 0.933
_diffrn_reflns_theta_full 25.242
_diffrn_reflns_theta_max 27.540
_diffrn_reflns_theta_min 3.207
_diffrn_standards_number 0
_exptl_absorpt_coefficient_mu 0.415
_exptl_absorpt_correction_T_max 0.979
_exptl_absorpt_correction_T_min 0.701
_exptl_absorpt_correction_type multi-scan
_exptl_absorpt_process_details 'REQAB (Rigaku, 1998)'
_exptl_crystal_colour colorless
_exptl_crystal_density_diffrn 1.568
_exptl_crystal_density_method 'not measured'
_exptl_crystal_description prism
_exptl_crystal_F_000 1304.00
_exptl_crystal_size_max 0.150
_exptl_crystal_size_mid 0.150
_exptl_crystal_size_min 0.050
_refine_diff_density_max 0.61
_refine_diff_density_min -0.57
_refine_ls_extinction_method none
_refine_ls_goodness_of_fit_ref 1.037
_refine_ls_hydrogen_treatment constr
_refine_ls_number_parameters 743
_refine_ls_number_reflns 11774
_refine_ls_number_restraints 0
_refine_ls_R_factor_all 0.0600
_refine_ls_R_factor_gt 0.0422
_refine_ls_shift/su_max 0.001
_refine_ls_structure_factor_coef Fsqd
_refine_ls_weighting_details 'w = 1/[?^2^(Fo^2^)+(0.0686P)^2^+0.0000P] where P=(Fo^2^+2Fc^2^)/3'
_refine_ls_weighting_scheme calc
_refine_ls_wR_factor_gt 0.1116
_refine_ls_wR_factor_ref 0.1186
_reflns_number_gt 8681
_reflns_number_total 11774
_reflns_threshold_expression F^2^>2.0?(F^2^)
_cod_data_source_file c5sc03761a2.cif
_cod_data_source_block 20150828-1
_cod_depositor_comments
;
          Adding full bibliography for 1540516.cif.

2019-03-06
Z value and formula fixed to values more according to usual
chemical conventions.                 miguel
;
_cod_original_formula_sum 'C48 H36 B2 Cl6 F12 N4 O10'
_cod_original_formula_weight 1291.15
_cod_original_formula_moiety 'C48 H36 B2 Cl6 F12 N4 O10'
_cod_original_formula_units_Z 2
_cod_database_code 1540516
_shelxl_res_file
;
TITL 20150828-1
CELL  0.71075 10.36720 15.45100 17.50400 84.82700 78.44100 86.99200
ZERR  2 0.00140 0.00200 0.00200 0.00600 0.00500 0.00600
LATT 1
SFAC C H B CL F N O
UNIT 96 72 4 12 24 8 20
L.S. 5
FMAP 2
PLAN -25
WPDB -2
HTAB
BOND $H
CONF
LIST 4
TEMP -150.0
ACTA
SIZE 0.150 0.150 0.050
WGHT    0.068600
FVAR       0.32861
CL1   4    0.531046    0.708969    0.088881    11.00000    0.04898    0.02922 =
         0.06016   -0.00728   -0.00048   -0.00502
CL2   4   -0.054607    0.335697    0.303340    11.00000    0.05244    0.06741 =
         0.04088    0.00230   -0.01392   -0.01856
CL3   4    0.537514    0.549836    0.188551    11.00000    0.05605    0.04316 =
         0.03575   -0.00948   -0.01342    0.01654
CL4   4    0.180668    0.435674    0.264960    11.00000    0.04590    0.06130 =
         0.05678    0.01268   -0.00359   -0.01131
CL5   4    0.293521    0.616343    0.146290    11.00000    0.03397    0.05620 =
         0.05407    0.00674    0.00155    0.00204
CL6   4    0.026389    0.425189    0.422959    11.00000    0.03609    0.08674 =
         0.06099   -0.03044   -0.00729    0.00261
F3    5    0.715521   -0.016857   -0.029022    11.00000    0.07241    0.02526 =
         0.04532   -0.01350   -0.01632   -0.00148
F5    5    0.566632    0.085283   -0.026204    11.00000    0.04614    0.04858 =
         0.05356   -0.01728   -0.01983   -0.00386
F10   5    0.756014    0.103712   -0.099690    11.00000    0.07349    0.04774 =
         0.02412   -0.00431   -0.00397   -0.01517
F11   5    0.912695   -0.041303    0.201962    11.00000    0.07363    0.02598 =
         0.09513    0.01245   -0.04640   -0.00335
F12   5    0.550423    0.143503    0.790882    11.00000    0.03790    0.06194 =
         0.04463   -0.01249   -0.01049   -0.01023
F63   5    0.359046    0.116947    0.859116    11.00000    0.04798    0.05771 =
         0.03394   -0.00933    0.00044   -0.01187
F64   5    0.496603    0.011376    0.826065    11.00000    0.09800    0.04373 =
         0.05507   -0.00629   -0.04380    0.01291
F65   5    0.306857   -0.140272    0.637218    11.00000    0.07225    0.04651 =
         0.12614   -0.04165   -0.00350   -0.00468
F66   5    0.290435   -0.067832    0.529144    11.00000    0.34854    0.06767 =
         0.24984   -0.09830   -0.26259    0.09945
F67   5    0.476540   -0.101670    0.557309    11.00000    0.12299    0.04971 =
         0.05340   -0.01619    0.01561    0.02190
F69   5    1.066137    0.047577    0.158879    11.00000    0.03158    0.07935 =
         0.07599    0.01933   -0.01085    0.00714
F70   5    0.929485    0.069626    0.262711    11.00000    0.08749    0.06138 =
         0.04521   -0.01025   -0.03340    0.03031
O1    7   -0.034997    0.329877    0.716723    11.00000    0.03434    0.04323 =
         0.03709   -0.01337    0.00062    0.00336
O3    7    0.594996    0.357620    0.320638    11.00000    0.04415    0.06469 =
         0.02378   -0.01889   -0.00473   -0.00127
O6    7    0.085427    0.200634    0.437767    11.00000    0.05767    0.05356 =
         0.02441    0.00188   -0.00735   -0.01603
O57   7    0.373002    0.309857    0.565609    11.00000    0.02358    0.02864 =
         0.05038   -0.00017   -0.00454   -0.00057
O58   7    0.155908    0.306358    0.639664    11.00000    0.02407    0.02844 =
         0.03730   -0.00596   -0.00167   -0.00023
O59   7    0.208146    0.250570    0.511355    11.00000    0.02876    0.03384 =
         0.02951    0.00034    0.00004   -0.00495
O60   7    0.421109    0.410456    0.065590    11.00000    0.03095    0.03582 =
         0.02727    0.00053   -0.00879    0.00247
O61   7    0.703902    0.359408    0.199368    11.00000    0.02660    0.02308 =
         0.02316   -0.00580   -0.00417   -0.00205
O62   7    0.626140    0.378682    0.076920    11.00000    0.02505    0.02139 =
         0.02227   -0.00092   -0.00249    0.00030
O71   7    0.855248    0.374078    0.077953    11.00000    0.02453    0.01641 =
         0.03518   -0.00491    0.00280   -0.00127
N21   6    0.315023    0.646130    0.441740    11.00000    0.02972    0.03177 =
         0.03707   -0.00922   -0.00380    0.00034
N53   6    0.909446    0.726955    0.063020    11.00000    0.03341    0.02101 =
         0.03387   -0.00245   -0.00709   -0.00350
N54   6    0.857306    0.463620    0.078429    11.00000    0.02168    0.01849 =
         0.02773   -0.00157   -0.00010   -0.00206
N55   6    0.349416    0.393743    0.534748    11.00000    0.02172    0.02793 =
         0.03845   -0.00628   -0.00145   -0.00262
C3    1    0.493737    0.288540    0.234715    11.00000    0.02628    0.02320 =
         0.02361   -0.00409    0.00090    0.00328
C5    1    0.821530    0.514327    0.018803    11.00000    0.02349    0.02881 =
         0.02196   -0.00335   -0.00013   -0.00291
AFIX  43
H5    2    0.785639    0.488894   -0.019401    11.00000   -1.20000
AFIX   0
C6    1    0.600973    0.338245    0.254488    11.00000    0.02879    0.02666 =
         0.02170   -0.00539   -0.00406    0.00447
C7    1    0.813863    0.056780    0.083054    11.00000    0.03076    0.01772 =
         0.03116   -0.00333    0.00048   -0.00017
AFIX  43
H7    2    0.835160   -0.002626    0.074723    11.00000   -1.20000
AFIX   0
C8    1    0.742669    0.106978    0.035825    11.00000    0.02940    0.02190 =
         0.02409   -0.00442    0.00095   -0.00398
C9    1    0.854123    0.094834    0.143379    11.00000    0.02650    0.02372 =
         0.02876   -0.00029   -0.00264   -0.00061
C10   1    0.836563    0.601515    0.013127    11.00000    0.02594    0.02495 =
         0.02383   -0.00146   -0.00177   -0.00245
AFIX  43
H10   2    0.810829    0.636545   -0.029112    11.00000   -1.20000
AFIX   0
C11   1    0.104044    0.209852    0.502448    11.00000    0.03164    0.02874 =
         0.02721    0.00054   -0.00285   -0.00168
C12   1    0.890131    0.641230    0.069294    11.00000    0.02140    0.02342 =
         0.02624   -0.00369    0.00015   -0.00074
C13   1    0.011814    0.170786    0.573510    11.00000    0.02545    0.02750 =
         0.02448    0.00283   -0.00634   -0.00013
C14   1    0.713255    0.194372    0.047234    11.00000    0.02680    0.02144 =
         0.02206   -0.00106   -0.00177   -0.00040
AFIX  43
H14   2    0.665715    0.228173    0.013315    11.00000   -1.20000
AFIX   0
C15   1    0.352477   -0.074110    0.586404    11.00000    0.09530    0.03962 =
         0.06621   -0.02425   -0.04810    0.02922
C16   1    0.905604    0.497728    0.134664    11.00000    0.02489    0.02639 =
         0.02812   -0.00073   -0.00598    0.00023
AFIX  43
H16   2    0.928717    0.460517    0.176434    11.00000   -1.20000
AFIX   0
C17   1    0.939282    0.043079    0.191671    11.00000    0.03311    0.02671 =
         0.04119   -0.00095   -0.00849    0.00228
C18   1    0.881706    0.782799   -0.003658    11.00000    0.04258    0.02382 =
         0.03971    0.00488   -0.00983   -0.00643
AFIX 137
H18A  2    0.786195    0.789451   -0.000042    11.00000   -1.20000
H18B  2    0.921802    0.756597   -0.052161    11.00000   -1.20000
H18C  2    0.918432    0.839970   -0.003688    11.00000   -1.20000
AFIX   0
C19   1    0.321202    0.458173    0.582764    11.00000    0.02796    0.03954 =
         0.03213   -0.01022   -0.00652   -0.00540
AFIX  43
H19   2    0.309806    0.444879    0.637709    11.00000   -1.20000
AFIX   0
C20   1    0.308808    0.541746    0.553883    11.00000    0.02772    0.03179 =
         0.03268   -0.01429   -0.00590   -0.00170
AFIX  43
H20   2    0.288662    0.586408    0.588771    11.00000   -1.20000
AFIX   0
C22   1   -0.018526    0.203999    0.647483    11.00000    0.02267    0.02818 =
         0.02457    0.00176   -0.00517    0.00303
C23   1    0.498588    0.367678    0.098773    11.00000    0.02637    0.02357 =
         0.02009   -0.00670   -0.00248   -0.00032
C24   1    0.449781    0.299946    0.163838    11.00000    0.02414    0.02418 =
         0.02496   -0.00354   -0.00314   -0.00035
C25   1    0.464669    0.605493    0.114388    11.00000    0.03348    0.02889 =
         0.02813   -0.00443   -0.00166    0.00195
AFIX  13
H25   2    0.483523    0.571417    0.067219    11.00000   -1.20000
AFIX   0
C26   1    0.350877    0.162877    0.693236    11.00000    0.02982    0.02752 =
         0.03273   -0.00821   -0.00116   -0.00185
AFIX  43
H26   2    0.349954    0.215039    0.718249    11.00000   -1.20000
AFIX   0
C27   1    0.303290    0.165043    0.623778    11.00000    0.02132    0.03247 =
         0.03422   -0.00768   -0.00124    0.00044
C28   1    0.355724    0.492755    0.424284    11.00000    0.02649    0.03532 =
         0.03079   -0.01005    0.00197   -0.00712
AFIX  43
H28   2    0.367618    0.503171    0.369038    11.00000   -1.20000
AFIX   0
C29   1    0.921656    0.584816    0.132330    11.00000    0.02640    0.02805 =
         0.02817   -0.00519   -0.00668   -0.00224
AFIX  43
H29   2    0.954058    0.608077    0.172967    11.00000   -1.20000
AFIX   0
C30   1    0.822845    0.181521    0.155480    11.00000    0.02482    0.02330 =
         0.02541   -0.00280   -0.00181   -0.00327
AFIX  43
H30   2    0.850080    0.206062    0.197266    11.00000   -1.20000
AFIX   0
C31   1    0.399787    0.085645    0.726690    11.00000    0.02876    0.03332 =
         0.03280   -0.00629   -0.00440   -0.00132
C32   1    0.399883    0.008617    0.692668    11.00000    0.03860    0.03255 =
         0.04221   -0.00863   -0.01216    0.00801
AFIX  43
H32   2    0.432349   -0.043959    0.715710    11.00000   -1.20000
AFIX   0
C33   1    0.695135    0.069119   -0.029349    11.00000    0.04553    0.02505 =
         0.02968   -0.00614   -0.00431   -0.00435
C35   1    0.428915    0.230204    0.294013    11.00000    0.03763    0.03262 =
         0.02677    0.00165    0.00190    0.00394
AFIX  43
H35   2    0.454846    0.224092    0.343345    11.00000   -1.20000
AFIX   0
C36   1    0.033862    0.285041    0.669501    11.00000    0.02655    0.03061 =
         0.02418   -0.00018   -0.00639    0.00486
C37   1    0.288801    0.190174    0.211295    11.00000    0.04013    0.04157 =
         0.06254    0.00228   -0.00881   -0.01830
AFIX  43
H37   2    0.221766    0.154886    0.202436    11.00000   -1.20000
AFIX   0
C38   1    0.347392    0.250708    0.152832    11.00000    0.03593    0.03795 =
         0.04073   -0.00026   -0.01053   -0.00767
AFIX  43
H38   2    0.317224    0.258582    0.104797    11.00000   -1.20000
AFIX   0
C39   1   -0.165066    0.085182    0.694036    11.00000    0.03119    0.04166 =
         0.03819    0.01390   -0.00179   -0.00396
AFIX  43
H39   2   -0.223708    0.055344    0.735567    11.00000   -1.20000
AFIX   0
C40   1    0.961723    0.767491    0.121956    11.00000    0.05656    0.02714 =
         0.05178   -0.00769   -0.02139   -0.00707
AFIX 137
H40A  2    1.047406    0.739983    0.126728    11.00000   -1.20000
H40B  2    0.900569    0.760104    0.172427    11.00000   -1.20000
H40C  2    0.972326    0.829629    0.106322    11.00000   -1.20000
AFIX   0
C41   1    0.305539    0.086463    0.590348    11.00000    0.03465    0.03835 =
         0.03889   -0.01361   -0.01290    0.00804
AFIX  43
H41   2    0.274512    0.085640    0.542909    11.00000   -1.20000
AFIX   0
C42   1   -0.109269    0.160446    0.706368    11.00000    0.02761    0.03879 =
         0.02793    0.00384   -0.00273    0.00018
AFIX  43
H42   2   -0.133061    0.183263    0.756081    11.00000   -1.20000
AFIX   0
C43   1    0.367762    0.410617    0.456466    11.00000    0.02441    0.03310 =
         0.03584   -0.01293    0.00593   -0.00703
AFIX  43
H43   2    0.389410    0.364207    0.423541    11.00000   -1.20000
AFIX   0
C44   1    0.351680    0.009211    0.624099    11.00000    0.04653    0.03364 =
         0.04985   -0.01627   -0.01949    0.01084
C45   1    0.328556    0.181631    0.282261    11.00000    0.04245    0.03343 =
         0.05044    0.01072    0.00593   -0.00651
AFIX  43
H45   2    0.286354    0.141998    0.323161    11.00000   -1.20000
AFIX   0
C46   1    0.451661    0.088844    0.800050    11.00000    0.04209    0.03533 =
         0.03457   -0.00671   -0.00897   -0.00079
C47   1    0.337722    0.666807    0.356970    11.00000    0.04702    0.04024 =
         0.04131   -0.00200   -0.00850    0.00361
AFIX 137
H47A  2    0.428623    0.650016    0.333756    11.00000   -1.20000
H47B  2    0.322990    0.729410    0.345625    11.00000   -1.20000
H47C  2    0.276754    0.634842    0.334762    11.00000   -1.20000
AFIX   0
C48   1    0.081610    0.369897    0.338441    11.00000    0.03451    0.04664 =
         0.03854   -0.00078   -0.00490    0.00072
AFIX  13
H48   2    0.135229    0.317265    0.352282    11.00000   -1.20000
AFIX   0
C49   1   -0.135408    0.053232    0.620995    11.00000    0.04147    0.03190 =
         0.04919    0.00525   -0.01197   -0.01236
AFIX  43
H49   2   -0.173376    0.001302    0.612165    11.00000   -1.20000
AFIX   0
C51   1    0.294813    0.718688    0.491494    11.00000    0.04510    0.02865 =
         0.04987   -0.01094   -0.00584    0.00411
AFIX 137
H51A  2    0.360044    0.713844    0.525309    11.00000   -1.20000
H51B  2    0.205995    0.717185    0.523876    11.00000   -1.20000
H51C  2    0.304854    0.773673    0.458646    11.00000   -1.20000
AFIX   0
C52   1   -0.050087    0.097346    0.560823    11.00000    0.03839    0.03095 =
         0.03173   -0.00032   -0.00935   -0.00298
AFIX  43
H52   2   -0.033624    0.077030    0.510015    11.00000   -1.20000
AFIX   0
C56   1    0.325646    0.563536    0.471670    11.00000    0.01677    0.03124 =
         0.03430   -0.00857   -0.00316   -0.00257
C68   1    0.752228    0.233465    0.107592    11.00000    0.02089    0.02169 =
         0.02172   -0.00270    0.00150   -0.00259
B50   3    0.727758    0.335701    0.117359    11.00000    0.02373    0.02044 =
         0.02024   -0.00366   -0.00200    0.00040
B72   3    0.253917    0.256264    0.585588    11.00000    0.02209    0.03101 =
         0.03450   -0.00585   -0.00071   -0.00070
HKLF 4
 
REM  20150828-1
REM R1 =  0.0422 for    8681 Fo > 4sig(Fo)  and  0.0600 for all   11774 data
REM    743 parameters refined using      0 restraints
 
END  
     
WGHT      0.0684      0.0000 

REM Instructions for potential hydrogen bonds
EQIV $1 x+1, y, z
HTAB C16 Cl2_$1
EQIV $2 -x+1, -y+1, -z+1
HTAB C20 O3_$2
HTAB C25 O60
EQIV $3 -x+1, -y+1, -z
HTAB C25 O60_$3
HTAB C29 O1_$2
HTAB C43 O3
HTAB C48 O6

REM Highest difference peak  0.606,  deepest hole -0.566,  1-sigma level  0.057
Q1    1   0.0314  0.4801  0.3929  11.00000  0.05    0.61
Q2    1   0.2591 -0.1172  0.5924  11.00000  0.05    0.51
Q3    1   0.3620 -0.0440  0.5056  11.00000  0.05    0.49
Q4    1   0.4065 -0.0775  0.5230  11.00000  0.05    0.46
Q5    1   0.5758  0.7025  0.1265  11.00000  0.05    0.42
Q6    1   0.1596  0.3979  0.2342  11.00000  0.05    0.39
Q7    1   0.0086  0.3061  0.2775  11.00000  0.05    0.36
Q8    1   0.2217 -0.0717  0.5699  11.00000  0.05    0.35
Q9    1   1.0232 -0.0127  0.1487  11.00000  0.05    0.35
Q10   1   0.8761  0.0704  0.1669  11.00000  0.05    0.33
Q11   1   0.5419  0.3165  0.2401  11.00000  0.05    0.33
Q12   1   0.7217  0.0906  0.0102  11.00000  0.05    0.32
Q13   1   0.0060  0.2423  0.6531  11.00000  0.05    0.32
Q14   1   0.3217  0.6615  0.1665  11.00000  0.05    0.31
Q15   1   0.5864  0.5957  0.2016  11.00000  0.05    0.31
Q16   1   0.8158  0.0706  0.1227  11.00000  0.05    0.30
Q17   1   0.7541  0.1514  0.0313  11.00000  0.05    0.30
Q18   1   0.0220  0.3671  0.3244  11.00000  0.05    0.28
Q19   1   0.3578  0.0467  0.5968  11.00000  0.05    0.28
Q20   1   0.8481  0.4912  0.0515  11.00000  0.05    0.27
Q21   1   0.8978  0.0050  0.2410  11.00000  0.05    0.26
Q22   1   0.7475  0.2817  0.1102  11.00000  0.05    0.26
Q23   1   0.8613  0.6211  0.0442  11.00000  0.05    0.25
Q24   1  -0.0219  0.4268  0.3804  11.00000  0.05    0.25
Q25   1   0.3736  0.7567  0.4856  11.00000  0.05    0.25
;

loop_
_symmetry_equiv_pos_site_id
_space_group_symop_operation_xyz
1 +X,+Y,+Z
2 -X,-Y,-Z

loop_
_atom_site_label
_atom_site_type_symbol
_atom_site_fract_x
_atom_site_fract_y
_atom_site_fract_z
_atom_site_U_iso_or_equiv
_atom_site_adp_type
_atom_site_occupancy
_atom_site_site_symmetry_multiplicity
_atom_site_calc_flag
_atom_site_refinement_flags
Cl1 Cl 0.53105(6) 0.70897(4) 0.08888(4) 0.04720(15) Uani 1 2 d .
Cl2 Cl -0.05461(6) 0.33570(5) 0.30334(3) 0.05274(16) Uani 1 2 d .
Cl3 Cl 0.53751(6) 0.54984(4) 0.18855(3) 0.04464(15) Uani 1 2 d .
Cl4 Cl 0.18067(6) 0.43567(5) 0.26496(4) 0.05631(17) Uani 1 2 d .
Cl5 Cl 0.29352(6) 0.61634(4) 0.14629(4) 0.05033(16) Uani 1 2 d .
Cl6 Cl 0.02639(6) 0.42519(5) 0.42296(4) 0.06025(19) Uani 1 2 d .
F3 F 0.71552(15) -0.01686(8) -0.02902(7) 0.0464(3) Uani 1 2 d .
F5 F 0.56663(13) 0.08528(9) -0.02620(8) 0.0471(3) Uani 1 2 d .
F10 F 0.75601(15) 0.10371(9) -0.09969(7) 0.0487(3) Uani 1 2 d .
F11 F 0.91269(16) -0.04130(8) 0.20196(10) 0.0618(4) Uani 1 2 d .
F12 F 0.55042(13) 0.14350(9) 0.79088(7) 0.0470(3) Uani 1 2 d .
F63 F 0.35905(13) 0.11695(9) 0.85912(7) 0.0470(3) Uani 1 2 d .
F64 F 0.49660(18) 0.01138(9) 0.82607(8) 0.0620(4) Uani 1 2 d .
F65 F 0.30686(18) -0.14027(11) 0.63722(13) 0.0816(5) Uani 1 2 d .
F66 F 0.2904(4) -0.06783(13) 0.5291(2) 0.1921(19) Uani 1 2 d .
F67 F 0.4765(2) -0.10167(10) 0.55731(9) 0.0801(6) Uani 1 2 d .
F69 F 1.06614(13) 0.04758(11) 0.15888(10) 0.0642(4) Uani 1 2 d .
F70 F 0.92948(17) 0.06963(10) 0.26271(8) 0.0627(4) Uani 1 2 d .
O1 O -0.03500(14) 0.32988(10) 0.71672(8) 0.0388(3) Uani 1 2 d .
O3 O 0.59500(16) 0.35762(11) 0.32064(8) 0.0436(4) Uani 1 2 d .
O6 O 0.08543(17) 0.20063(11) 0.43777(8) 0.0451(4) Uani 1 2 d .
O57 O 0.37300(13) 0.30986(9) 0.56561(9) 0.0348(3) Uani 1 2 d .
O58 O 0.15591(13) 0.30636(9) 0.63966(8) 0.0304(3) Uani 1 2 d .
O59 O 0.20815(13) 0.25057(9) 0.51136(7) 0.0316(3) Uani 1 2 d .
O60 O 0.42111(13) 0.41046(9) 0.06559(7) 0.0312(3) Uani 1 2 d .
O61 O 0.70390(12) 0.35941(8) 0.19937(7) 0.0241(3) Uani 1 2 d .
O62 O 0.62614(12) 0.37868(8) 0.07692(7) 0.0233(3) Uani 1 2 d .
O71 O 0.85525(12) 0.37408(8) 0.07795(7) 0.0264(3) Uani 1 2 d .
N21 N 0.31502(17) 0.64613(11) 0.44174(10) 0.0329(4) Uani 1 2 d .
N53 N 0.90945(16) 0.72695(10) 0.06302(9) 0.0293(3) Uani 1 2 d .
N54 N 0.85731(14) 0.46362(10) 0.07843(8) 0.0233(3) Uani 1 2 d .
N55 N 0.34942(15) 0.39374(11) 0.53475(10) 0.0297(3) Uani 1 2 d .
C3 C 0.49374(18) 0.28854(12) 0.23471(10) 0.0252(4) Uani 1 2 d .
C5 C 0.82153(17) 0.51433(12) 0.01880(10) 0.0252(4) Uani 1 2 d .
C6 C 0.60097(18) 0.33825(12) 0.25449(10) 0.0258(4) Uani 1 2 d .
C7 C 0.81386(19) 0.05678(12) 0.08305(11) 0.0274(4) Uani 1 2 d .
C8 C 0.74267(18) 0.10698(12) 0.03583(10) 0.0257(4) Uani 1 2 d .
C9 C 0.85412(18) 0.09483(12) 0.14338(11) 0.0268(4) Uani 1 2 d .
C10 C 0.83656(18) 0.60151(12) 0.01313(10) 0.0253(4) Uani 1 2 d .
C11 C 0.10404(19) 0.20985(13) 0.50245(11) 0.0298(4) Uani 1 2 d .
C12 C 0.89013(17) 0.64123(12) 0.06929(10) 0.0243(4) Uani 1 2 d .
C13 C 0.01181(18) 0.17079(12) 0.57351(10) 0.0259(4) Uani 1 2 d .
C14 C 0.71325(18) 0.19437(12) 0.04723(10) 0.0239(4) Uani 1 2 d .
C15 C 0.3525(3) -0.07411(18) 0.58640(17) 0.0624(8) Uani 1 2 d .
C16 C 0.90560(18) 0.49773(12) 0.13466(11) 0.0265(4) Uani 1 2 d .
C17 C 0.9393(2) 0.04308(13) 0.19167(12) 0.0337(4) Uani 1 2 d .
C18 C 0.8817(2) 0.78280(13) -0.00366(12) 0.0354(5) Uani 1 2 d .
C19 C 0.32120(19) 0.45817(14) 0.58276(12) 0.0325(4) Uani 1 2 d .
C20 C 0.30881(19) 0.54175(13) 0.55388(11) 0.0300(4) Uani 1 2 d .
C22 C -0.01853(17) 0.20400(12) 0.64748(10) 0.0254(4) Uani 1 2 d .
C23 C 0.49859(18) 0.36768(12) 0.09877(10) 0.0234(4) Uani 1 2 d .
C24 C 0.44978(18) 0.29995(12) 0.16384(10) 0.0246(4) Uani 1 2 d .
C25 C 0.46467(19) 0.60549(13) 0.11439(11) 0.0308(4) Uani 1 2 d .
C26 C 0.35088(19) 0.16288(13) 0.69324(11) 0.0303(4) Uani 1 2 d .
C27 C 0.30329(18) 0.16504(13) 0.62378(11) 0.0297(4) Uani 1 2 d .
C28 C 0.35572(19) 0.49275(13) 0.42428(11) 0.0313(4) Uani 1 2 d .
C29 C 0.92166(18) 0.58482(13) 0.13233(11) 0.0271(4) Uani 1 2 d .
C30 C 0.82284(17) 0.18152(12) 0.15548(10) 0.0248(4) Uani 1 2 d .
C31 C 0.39979(19) 0.08565(13) 0.72669(11) 0.0316(4) Uani 1 2 d .
C32 C 0.3999(2) 0.00862(14) 0.69267(13) 0.0372(5) Uani 1 2 d .
C33 C 0.6951(2) 0.06912(13) -0.02935(11) 0.0335(4) Uani 1 2 d .
C35 C 0.4289(2) 0.23020(13) 0.29401(11) 0.0339(5) Uani 1 2 d .
C36 C 0.03386(18) 0.28504(13) 0.66950(10) 0.0273(4) Uani 1 2 d .
C37 C 0.2888(2) 0.19017(16) 0.21130(15) 0.0481(6) Uani 1 2 d .
C38 C 0.3474(2) 0.25071(14) 0.15283(13) 0.0377(5) Uani 1 2 d .
C39 C -0.1651(2) 0.08518(15) 0.69404(13) 0.0387(5) Uani 1 2 d .
C40 C 0.9617(3) 0.76749(14) 0.12196(14) 0.0432(5) Uani 1 2 d .
C41 C 0.3055(2) 0.08646(14) 0.59035(13) 0.0362(5) Uani 1 2 d .
C42 C -0.10927(19) 0.16045(14) 0.70637(11) 0.0323(4) Uani 1 2 d .
C43 C 0.36776(19) 0.41062(13) 0.45647(11) 0.0319(4) Uani 1 2 d .
C44 C 0.3517(2) 0.00921(14) 0.62410(14) 0.0416(5) Uani 1 2 d .
C45 C 0.3286(2) 0.18163(15) 0.28226(14) 0.0449(6) Uani 1 2 d .
C46 C 0.4517(2) 0.08884(14) 0.80005(12) 0.0369(5) Uani 1 2 d .
C47 C 0.3377(2) 0.66681(16) 0.35697(13) 0.0431(5) Uani 1 2 d .
C48 C 0.0816(2) 0.36990(16) 0.33844(12) 0.0405(5) Uani 1 2 d .
C49 C -0.1354(2) 0.05323(15) 0.62099(13) 0.0406(5) Uani 1 2 d .
C51 C 0.2948(2) 0.71869(14) 0.49149(14) 0.0414(5) Uani 1 2 d .
C52 C -0.0501(2) 0.09735(13) 0.56082(12) 0.0334(4) Uani 1 2 d .
C56 C 0.32565(17) 0.56354(13) 0.47167(11) 0.0273(4) Uani 1 2 d .
C68 C 0.75223(17) 0.23347(12) 0.10759(10) 0.0221(4) Uani 1 2 d .
B50 B 0.7278(2) 0.33570(13) 0.11736(11) 0.0217(4) Uani 1 2 d .
B72 B 0.2539(2) 0.25626(15) 0.58559(13) 0.0297(5) Uani 1 2 d .
H5 H 0.78564 0.48889 -0.0194 0.0303 Uiso 1 2 calc R
H7 H 0.83516 -0.00263 0.07472 0.0329 Uiso 1 2 calc R
H10 H 0.81083 0.63655 -0.02911 0.0304 Uiso 1 2 calc R
H14 H 0.66571 0.22817 0.01332 0.0287 Uiso 1 2 calc R
H16 H 0.92872 0.46052 0.17643 0.0318 Uiso 1 2 calc R
H18A H 0.78619 0.78945 -0.00004 0.0425 Uiso 1 2 calc R
H18B H 0.9218 0.7566 -0.05216 0.0425 Uiso 1 2 calc R
H18C H 0.91843 0.83997 -0.00369 0.0425 Uiso 1 2 calc R
H19 H 0.30981 0.44488 0.63771 0.0390 Uiso 1 2 calc R
H20 H 0.28866 0.58641 0.58877 0.0360 Uiso 1 2 calc R
H25 H 0.48352 0.57142 0.06722 0.0369 Uiso 1 2 calc R
H26 H 0.34995 0.21504 0.71825 0.0364 Uiso 1 2 calc R
H28 H 0.36762 0.50317 0.36904 0.0375 Uiso 1 2 calc R
H29 H 0.95406 0.60808 0.17297 0.0326 Uiso 1 2 calc R
H30 H 0.85008 0.20606 0.19727 0.0298 Uiso 1 2 calc R
H32 H 0.43235 -0.04396 0.71571 0.0446 Uiso 1 2 calc R
H35 H 0.45485 0.22409 0.34335 0.0407 Uiso 1 2 calc R
H37 H 0.22177 0.15489 0.20244 0.0577 Uiso 1 2 calc R
H38 H 0.31722 0.25858 0.1048 0.0453 Uiso 1 2 calc R
H39 H -0.22371 0.05534 0.73557 0.0464 Uiso 1 2 calc R
H40A H 1.04741 0.73998 0.12673 0.0518 Uiso 1 2 calc R
H40B H 0.90057 0.7601 0.17243 0.0518 Uiso 1 2 calc R
H40C H 0.97233 0.82963 0.10632 0.0518 Uiso 1 2 calc R
H41 H 0.27451 0.08564 0.54291 0.0434 Uiso 1 2 calc R
H42 H -0.13306 0.18326 0.75608 0.0387 Uiso 1 2 calc R
H43 H 0.38941 0.36421 0.42354 0.0383 Uiso 1 2 calc R
H45 H 0.28635 0.142 0.32316 0.0539 Uiso 1 2 calc R
H47A H 0.42862 0.65002 0.33376 0.0518 Uiso 1 2 calc R
H47B H 0.32299 0.72941 0.34563 0.0518 Uiso 1 2 calc R
H47C H 0.27675 0.63484 0.33476 0.0518 Uiso 1 2 calc R
H48 H 0.13523 0.31727 0.35228 0.0485 Uiso 1 2 calc R
H49 H -0.17338 0.0013 0.61217 0.0487 Uiso 1 2 calc R
H51A H 0.36004 0.71384 0.52531 0.0497 Uiso 1 2 calc R
H51B H 0.20599 0.71719 0.52388 0.0497 Uiso 1 2 calc R
H51C H 0.30485 0.77367 0.45865 0.0497 Uiso 1 2 calc R
H52 H -0.03362 0.07703 0.51001 0.0401 Uiso 1 2 calc R

loop_
_atom_site_aniso_label
_atom_site_aniso_U_11
_atom_site_aniso_U_22
_atom_site_aniso_U_33
_atom_site_aniso_U_12
_atom_site_aniso_U_13
_atom_site_aniso_U_23
Cl1 0.0490(3) 0.0292(3) 0.0602(3) -0.0050(2) -0.0005(3) -0.0073(3)
Cl2 0.0524(4) 0.0674(4) 0.0409(3) -0.0186(3) -0.0139(3) 0.0023(3)
Cl3 0.0561(3) 0.0432(3) 0.0357(3) 0.0165(3) -0.0134(2) -0.0095(2)
Cl4 0.0459(3) 0.0613(4) 0.0568(4) -0.0113(3) -0.0036(3) 0.0127(3)
Cl5 0.0340(3) 0.0562(4) 0.0541(3) 0.0020(3) 0.0015(2) 0.0067(3)
Cl6 0.0361(3) 0.0867(5) 0.0610(4) 0.0026(3) -0.0073(3) -0.0304(4)
F3 0.0724(9) 0.0253(6) 0.0453(7) -0.0015(6) -0.0163(7) -0.0135(5)
F5 0.0461(8) 0.0486(8) 0.0536(8) -0.0039(6) -0.0198(6) -0.0173(6)
F10 0.0735(10) 0.0477(8) 0.0241(6) -0.0152(7) -0.0040(6) -0.0043(5)
F11 0.0736(11) 0.0260(7) 0.0951(11) -0.0034(7) -0.0464(9) 0.0124(7)
F12 0.0379(7) 0.0619(9) 0.0446(7) -0.0102(6) -0.0105(6) -0.0125(6)
F63 0.0480(8) 0.0577(9) 0.0339(6) -0.0119(7) 0.0004(6) -0.0093(6)
F64 0.0980(13) 0.0437(8) 0.0551(8) 0.0129(8) -0.0438(9) -0.0063(7)
F65 0.0722(12) 0.0465(10) 0.1261(16) -0.0047(8) -0.0035(11) -0.0417(11)
F66 0.349(4) 0.0677(13) 0.250(3) 0.099(2) -0.263(4) -0.0983(18)
F67 0.1230(16) 0.0497(9) 0.0534(9) 0.0219(10) 0.0156(9) -0.0162(7)
F69 0.0316(7) 0.0794(11) 0.0760(10) 0.0071(7) -0.0109(7) 0.0193(9)
F70 0.0875(12) 0.0614(9) 0.0452(8) 0.0303(8) -0.0334(8) -0.0103(7)
O1 0.0343(8) 0.0432(9) 0.0371(7) 0.0034(7) 0.0006(6) -0.0134(7)
O3 0.0442(9) 0.0647(11) 0.0238(7) -0.0013(8) -0.0047(6) -0.0189(7)
O6 0.0577(10) 0.0536(10) 0.0244(7) -0.0160(8) -0.0073(7) 0.0019(7)
O57 0.0236(7) 0.0286(8) 0.0504(8) -0.0006(6) -0.0045(6) -0.0002(6)
O58 0.0241(7) 0.0284(7) 0.0373(7) -0.0002(6) -0.0017(6) -0.0060(6)
O59 0.0288(7) 0.0338(8) 0.0295(7) -0.0050(6) 0.0000(5) 0.0003(6)
O60 0.0309(7) 0.0358(8) 0.0273(6) 0.0025(6) -0.0088(6) 0.0005(6)
O61 0.0266(6) 0.0231(7) 0.0232(6) -0.0021(5) -0.0042(5) -0.0058(5)
O62 0.0250(6) 0.0214(7) 0.0223(6) 0.0003(5) -0.0025(5) -0.0009(5)
O71 0.0245(6) 0.0164(7) 0.0352(7) -0.0013(5) 0.0028(5) -0.0049(5)
N21 0.0297(9) 0.0318(10) 0.0371(9) 0.0003(7) -0.0038(7) -0.0092(7)
N53 0.0334(9) 0.0210(9) 0.0339(8) -0.0035(7) -0.0071(7) -0.0024(7)
N54 0.0217(7) 0.0185(8) 0.0277(7) -0.0021(6) -0.0001(6) -0.0016(6)
N55 0.0217(8) 0.0279(9) 0.0384(9) -0.0026(7) -0.0014(7) -0.0063(7)
C3 0.0263(9) 0.0232(10) 0.0236(8) 0.0033(7) 0.0009(7) -0.0041(7)
C5 0.0235(9) 0.0288(11) 0.0220(8) -0.0029(8) -0.0001(7) -0.0034(7)
C6 0.0288(9) 0.0267(10) 0.0217(8) 0.0045(8) -0.0041(7) -0.0054(7)
C7 0.0308(10) 0.0177(9) 0.0312(9) -0.0002(7) 0.0005(8) -0.0033(8)
C8 0.0294(9) 0.0219(10) 0.0241(8) -0.0040(8) 0.0010(7) -0.0044(7)
C9 0.0265(9) 0.0237(10) 0.0288(9) -0.0006(8) -0.0026(7) -0.0003(8)
C10 0.0259(9) 0.0250(10) 0.0238(8) -0.0024(7) -0.0018(7) -0.0015(7)
C11 0.0316(10) 0.0287(11) 0.0272(9) -0.0017(8) -0.0029(8) 0.0005(8)
C12 0.0214(8) 0.0234(10) 0.0262(8) -0.0007(7) 0.0001(7) -0.0037(7)
C13 0.0255(9) 0.0275(10) 0.0245(8) -0.0001(8) -0.0063(7) 0.0028(8)
C14 0.0268(9) 0.0214(10) 0.0221(8) -0.0004(7) -0.0018(7) -0.0011(7)
C15 0.095(2) 0.0396(15) 0.0662(17) 0.0292(16) -0.0481(17) -0.0243(14)
C16 0.0249(9) 0.0264(10) 0.0281(9) 0.0002(8) -0.0060(7) -0.0007(8)
C17 0.0331(10) 0.0267(11) 0.0412(11) 0.0023(8) -0.0085(9) -0.0010(9)
C18 0.0426(12) 0.0238(11) 0.0397(11) -0.0064(9) -0.0098(9) 0.0049(9)
C19 0.0280(10) 0.0395(12) 0.0321(10) -0.0054(9) -0.0065(8) -0.0102(9)
C20 0.0277(9) 0.0318(11) 0.0327(9) -0.0017(8) -0.0059(8) -0.0143(8)
C22 0.0227(9) 0.0282(10) 0.0246(8) 0.0030(7) -0.0052(7) 0.0018(7)
C23 0.0264(9) 0.0236(10) 0.0201(8) -0.0003(7) -0.0025(7) -0.0067(7)
C24 0.0241(9) 0.0242(10) 0.0250(8) -0.0004(7) -0.0031(7) -0.0035(7)
C25 0.0335(10) 0.0289(11) 0.0281(9) 0.0019(8) -0.0017(8) -0.0044(8)
C26 0.0298(10) 0.0275(11) 0.0327(10) -0.0019(8) -0.0012(8) -0.0082(8)
C27 0.0213(9) 0.0325(11) 0.0342(10) 0.0004(8) -0.0012(7) -0.0077(8)
C28 0.0265(9) 0.0353(12) 0.0308(9) -0.0071(8) 0.0020(8) -0.0101(9)
C29 0.0264(9) 0.0280(11) 0.0282(9) -0.0022(8) -0.0067(7) -0.0052(8)
C30 0.0248(9) 0.0233(10) 0.0254(8) -0.0033(7) -0.0018(7) -0.0028(7)
C31 0.0288(10) 0.0333(11) 0.0328(10) -0.0013(8) -0.0044(8) -0.0063(8)
C32 0.0386(11) 0.0326(12) 0.0422(11) 0.0080(9) -0.0122(9) -0.0086(9)
C33 0.0455(12) 0.0250(11) 0.0297(10) -0.0043(9) -0.0043(9) -0.0061(8)
C35 0.0376(11) 0.0326(12) 0.0268(9) 0.0039(9) 0.0019(8) 0.0017(8)
C36 0.0266(9) 0.0306(11) 0.0242(8) 0.0049(8) -0.0064(7) -0.0002(8)
C37 0.0401(13) 0.0416(14) 0.0625(15) -0.0183(11) -0.0088(11) 0.0023(12)
C38 0.0359(11) 0.0379(13) 0.0407(11) -0.0077(9) -0.0105(9) -0.0003(10)
C39 0.0312(10) 0.0417(13) 0.0382(11) -0.0040(9) -0.0018(9) 0.0139(10)
C40 0.0566(14) 0.0271(12) 0.0518(13) -0.0071(10) -0.0214(11) -0.0077(10)
C41 0.0347(11) 0.0384(12) 0.0389(11) 0.0080(9) -0.0129(9) -0.0136(9)
C42 0.0276(10) 0.0388(12) 0.0279(9) 0.0002(9) -0.0027(8) 0.0038(9)
C43 0.0244(9) 0.0331(12) 0.0358(10) -0.0070(8) 0.0059(8) -0.0129(9)
C44 0.0465(13) 0.0336(12) 0.0498(13) 0.0108(10) -0.0195(10) -0.0163(10)
C45 0.0425(13) 0.0334(13) 0.0504(13) -0.0065(10) 0.0059(10) 0.0107(10)
C46 0.0421(12) 0.0353(12) 0.0346(10) -0.0008(10) -0.0090(9) -0.0067(9)
C47 0.0470(13) 0.0402(13) 0.0413(12) 0.0036(10) -0.0085(10) -0.0020(10)
C48 0.0345(11) 0.0466(14) 0.0385(11) 0.0007(10) -0.0049(9) -0.0008(10)
C49 0.0415(12) 0.0319(12) 0.0492(12) -0.0124(10) -0.0120(10) 0.0053(10)
C51 0.0451(13) 0.0286(12) 0.0499(13) 0.0041(10) -0.0058(10) -0.0109(10)
C52 0.0384(11) 0.0309(11) 0.0317(10) -0.0030(9) -0.0094(8) -0.0003(8)
C56 0.0168(8) 0.0312(11) 0.0343(9) -0.0026(7) -0.0032(7) -0.0086(8)
C68 0.0209(8) 0.0217(9) 0.0217(8) -0.0026(7) 0.0015(6) -0.0027(7)
B50 0.0237(10) 0.0204(10) 0.0202(9) 0.0004(8) -0.0020(7) -0.0037(8)
B72 0.0221(10) 0.0310(13) 0.0345(11) -0.0007(9) -0.0007(8) -0.0059(9)

loop_
_atom_type_symbol
_atom_type_description
_atom_type_scat_dispersion_real
_atom_type_scat_dispersion_imag
_atom_type_scat_source
C C 0.0033 0.0016
;
International Tables for Crystallography
(Vol. C, Tables 4.2.6.8 and 6.1.1.4)
;
H H 0.0000 0.0000
;
International Tables for Crystallography
(Vol. C, Table 6.1.1.4)
;
B B 0.0013 0.0007
;
International Tables for Crystallography
(Vol. C, Tables 4.2.6.8 and 6.1.1.4)
;
Cl Cl 0.1484 0.1585
;
International Tables for Crystallography
(Vol. C, Tables 4.2.6.8 and 6.1.1.4)
;
F F 0.0171 0.0103
;
International Tables for Crystallography
(Vol. C, Tables 4.2.6.8 and 6.1.1.4)
;
N N 0.0061 0.0033
;
International Tables for Crystallography
(Vol. C, Tables 4.2.6.8 and 6.1.1.4)
;
O O 0.0106 0.0060
;
International Tables for Crystallography
(Vol. C, Tables 4.2.6.8 and 6.1.1.4)
;

loop_
_geom_angle_atom_site_label_1
_geom_angle_atom_site_label_2
_geom_angle_atom_site_label_3
_geom_angle
_geom_angle_publ_flag
N55 O57 B72 113.89(14) yes
C36 O58 B72 126.31(17) yes
C11 O59 B72 126.46(14) yes
C6 O61 B50 125.88(15) yes
C23 O62 B50 124.83(13) yes
N54 O71 B50 114.42(12) yes
C47 N21 C51 117.70(17) yes
C47 N21 C56 120.43(18) yes
C51 N21 C56 121.55(18) yes
C12 N53 C18 121.31(17) yes
C12 N53 C40 121.28(16) yes
C18 N53 C40 117.40(16) yes
O71 N54 C5 119.03(15) yes
O71 N54 C16 119.28(14) yes
C5 N54 C16 121.44(16) yes
O57 N55 C19 119.42(17) yes
O57 N55 C43 119.28(16) yes
C19 N55 C43 120.98(17) yes
C6 C3 C24 124.90(15) yes
C6 C3 C35 116.43(17) yes
C24 C3 C35 118.56(18) yes
N54 C5 C10 120.28(18) yes
O3 C6 O61 120.11(18) yes
O3 C6 C3 120.53(16) yes
O61 C6 C3 119.34(16) yes
C8 C7 C9 118.77(17) yes
C7 C8 C14 120.63(18) yes
C7 C8 C33 121.08(17) yes
C14 C8 C33 118.29(17) yes
C7 C9 C17 119.46(17) yes
C7 C9 C30 120.52(18) yes
C17 C9 C30 119.89(18) yes
C5 C10 C12 121.06(17) yes
O6 C11 O59 120.38(17) yes
O6 C11 C13 119.98(19) yes
O59 C11 C13 119.58(17) yes
N53 C12 C10 121.68(17) yes
N53 C12 C29 122.26(18) yes
C10 C12 C29 116.06(17) yes
C11 C13 C22 125.99(17) yes
C11 C13 C52 114.46(17) yes
C22 C13 C52 119.51(16) yes
C8 C14 C68 121.37(17) yes
F65 C15 F66 109.5(3) yes
F65 C15 F67 102.7(2) yes
F65 C15 C44 112.9(2) yes
F66 C15 F67 106.6(3) yes
F66 C15 C44 113.5(2) yes
F67 C15 C44 111.0(3) yes
N54 C16 C29 120.79(18) yes
F11 C17 F69 106.37(17) yes
F11 C17 F70 106.17(17) yes
F11 C17 C9 112.84(19) yes
F69 C17 F70 105.29(19) yes
F69 C17 C9 111.76(16) yes
F70 C17 C9 113.80(17) yes
N55 C19 C20 120.86(19) yes
C19 C20 C56 120.73(19) yes
C13 C22 C36 126.14(15) yes
C13 C22 C42 118.28(18) yes
C36 C22 C42 115.54(16) yes
O60 C23 O62 120.49(15) yes
O60 C23 C24 120.27(16) yes
O62 C23 C24 119.22(16) yes
C3 C24 C23 124.47(18) yes
C3 C24 C38 119.58(17) yes
C23 C24 C38 115.79(17) yes
Cl1 C25 Cl3 110.14(12) yes
Cl1 C25 Cl5 109.62(11) yes
Cl3 C25 Cl5 110.27(10) yes
C27 C26 C31 121.44(19) yes
C26 C27 C41 116.71(18) yes
C26 C27 B72 119.56(18) yes
C41 C27 B72 123.70(19) yes
C43 C28 C56 120.99(18) yes
C12 C29 C16 120.30(19) yes
C9 C30 C68 121.39(18) yes
C26 C31 C32 120.6(2) yes
C26 C31 C46 118.35(19) yes
C32 C31 C46 121.02(19) yes
C31 C32 C44 118.8(2) yes
F3 C33 F5 107.10(18) yes
F3 C33 F10 107.05(15) yes
F3 C33 C8 112.93(17) yes
F5 C33 F10 106.00(17) yes
F5 C33 C8 112.03(16) yes
F10 C33 C8 111.33(17) yes
C3 C35 C45 121.2(2) yes
O1 C36 O58 119.78(19) yes
O1 C36 C22 120.28(16) yes
O58 C36 C22 119.90(16) yes
C38 C37 C45 119.6(2) yes
C24 C38 C37 120.7(2) yes
C42 C39 C49 119.78(19) yes
C27 C41 C44 122.1(2) yes
C22 C42 C39 121.57(18) yes
N55 C43 C28 120.80(18) yes
C15 C44 C32 119.1(2) yes
C15 C44 C41 120.6(2) yes
C32 C44 C41 120.3(2) yes
C35 C45 C37 120.2(2) yes
F12 C46 F63 105.63(17) yes
F12 C46 F64 106.92(19) yes
F12 C46 C31 112.23(16) yes
F63 C46 F64 106.45(16) yes
F63 C46 C31 112.22(18) yes
F64 C46 C31 112.89(18) yes
Cl2 C48 Cl4 109.89(12) yes
Cl2 C48 Cl6 110.04(12) yes
Cl4 C48 Cl6 111.26(14) yes
C39 C49 C52 119.6(2) yes
C13 C52 C49 121.1(2) yes
N21 C56 C20 121.70(18) yes
N21 C56 C28 122.67(17) yes
C20 C56 C28 115.62(17) yes
C14 C68 C30 117.30(17) yes
C14 C68 B50 121.63(16) yes
C30 C68 B50 120.88(17) yes
O61 B50 O62 109.87(14) yes
O61 B50 O71 106.14(15) yes
O61 B50 C68 114.57(14) yes
O62 B50 O71 106.28(13) yes
O62 B50 C68 115.09(16) yes
O71 B50 C68 103.95(13) yes
O57 B72 O58 105.45(17) yes
O57 B72 O59 106.15(15) yes
O57 B72 C27 104.87(16) yes
O58 B72 O59 110.11(16) yes
O58 B72 C27 114.70(16) yes
O59 B72 C27 114.61(18) yes
N54 C5 H5 119.850 no
C10 C5 H5 119.867 no
C8 C7 H7 120.620 no
C9 C7 H7 120.607 no
C5 C10 H10 119.479 no
C12 C10 H10 119.461 no
C8 C14 H14 119.325 no
C68 C14 H14 119.306 no
N54 C16 H16 119.607 no
C29 C16 H16 119.599 no
N53 C18 H18A 109.466 no
N53 C18 H18B 109.471 no
N53 C18 H18C 109.475 no
H18A C18 H18B 109.471 no
H18A C18 H18C 109.470 no
H18B C18 H18C 109.474 no
N55 C19 H19 119.574 no
C20 C19 H19 119.567 no
C19 C20 H20 119.632 no
C56 C20 H20 119.635 no
Cl1 C25 H25 108.922 no
Cl3 C25 H25 108.935 no
Cl5 C25 H25 108.924 no
C27 C26 H26 119.280 no
C31 C26 H26 119.285 no
C43 C28 H28 119.513 no
C56 C28 H28 119.497 no
C12 C29 H29 119.854 no
C16 C29 H29 119.851 no
C9 C30 H30 119.302 no
C68 C30 H30 119.306 no
C31 C32 H32 120.595 no
C44 C32 H32 120.586 no
C3 C35 H35 119.375 no
C45 C35 H35 119.384 no
C38 C37 H37 120.212 no
C45 C37 H37 120.224 no
C24 C38 H38 119.642 no
C37 C38 H38 119.634 no
C42 C39 H39 120.111 no
C49 C39 H39 120.107 no
N53 C40 H40A 109.467 no
N53 C40 H40B 109.474 no
N53 C40 H40C 109.469 no
H40A C40 H40B 109.471 no
H40A C40 H40C 109.468 no
H40B C40 H40C 109.479 no
C27 C41 H41 118.935 no
C44 C41 H41 118.942 no
C22 C42 H42 119.223 no
C39 C42 H42 119.210 no
N55 C43 H43 119.604 no
C28 C43 H43 119.593 no
C35 C45 H45 119.901 no
C37 C45 H45 119.890 no
N21 C47 H47A 109.468 no
N21 C47 H47B 109.468 no
N21 C47 H47C 109.469 no
H47A C47 H47B 109.472 no
H47A C47 H47C 109.472 no
H47B C47 H47C 109.478 no
Cl2 C48 H48 108.532 no
Cl4 C48 H48 108.526 no
Cl6 C48 H48 108.528 no
C39 C49 H49 120.171 no
C52 C49 H49 120.194 no
N21 C51 H51A 109.468 no
N21 C51 H51B 109.477 no
N21 C51 H51C 109.478 no
H51A C51 H51B 109.461 no
H51A C51 H51C 109.474 no
H51B C51 H51C 109.470 no
C13 C52 H52 119.457 no
C49 C52 H52 119.451 no

loop_
_geom_bond_atom_site_label_1
_geom_bond_atom_site_label_2
_geom_bond_distance
_geom_bond_publ_flag
Cl1 C25 1.759(2) yes
Cl2 C48 1.771(3) yes
Cl3 C25 1.766(2) yes
Cl4 C48 1.757(2) yes
Cl5 C25 1.754(2) yes
Cl6 C48 1.756(2) yes
F3 C33 1.334(2) yes
F5 C33 1.334(3) yes
F10 C33 1.344(2) yes
F11 C17 1.336(2) yes
F12 C46 1.337(3) yes
F63 C46 1.349(2) yes
F64 C46 1.336(3) yes
F65 C15 1.333(3) yes
F66 C15 1.289(5) yes
F67 C15 1.347(4) yes
F69 C17 1.328(2) yes
F70 C17 1.327(3) yes
O1 C36 1.220(2) yes
O3 C6 1.211(2) yes
O6 C11 1.208(3) yes
O57 N55 1.387(2) yes
O57 B72 1.488(3) yes
O58 C36 1.315(2) yes
O58 B72 1.480(2) yes
O59 C11 1.320(3) yes
O59 B72 1.481(3) yes
O60 C23 1.217(2) yes
O61 C6 1.320(2) yes
O61 B50 1.483(2) yes
O62 C23 1.316(2) yes
O62 B50 1.481(2) yes
O71 N54 1.386(2) yes
O71 B50 1.489(2) yes
N21 C47 1.463(3) yes
N21 C51 1.462(3) yes
N21 C56 1.343(3) yes
N53 C12 1.341(2) yes
N53 C18 1.455(3) yes
N53 C40 1.458(3) yes
N54 C5 1.348(2) yes
N54 C16 1.348(3) yes
N55 C19 1.343(3) yes
N55 C43 1.348(3) yes
C3 C6 1.496(3) yes
C3 C24 1.399(3) yes
C3 C35 1.399(2) yes
C5 C10 1.357(3) yes
C7 C8 1.378(3) yes
C7 C9 1.396(3) yes
C8 C14 1.392(3) yes
C8 C33 1.504(3) yes
C9 C17 1.495(3) yes
C9 C30 1.386(3) yes
C10 C12 1.419(3) yes
C11 C13 1.508(2) yes
C12 C29 1.423(3) yes
C13 C22 1.407(3) yes
C13 C52 1.388(3) yes
C14 C68 1.399(3) yes
C15 C44 1.498(4) yes
C16 C29 1.361(3) yes
C19 C20 1.353(3) yes
C20 C56 1.426(3) yes
C22 C36 1.501(3) yes
C22 C42 1.398(2) yes
C23 C24 1.503(2) yes
C24 C38 1.391(3) yes
C26 C27 1.398(3) yes
C26 C31 1.398(3) yes
C27 C41 1.392(3) yes
C27 B72 1.608(3) yes
C28 C43 1.351(3) yes
C28 C56 1.416(3) yes
C30 C68 1.395(3) yes
C31 C32 1.378(3) yes
C31 C46 1.494(3) yes
C32 C44 1.389(4) yes
C35 C45 1.372(3) yes
C37 C38 1.389(3) yes
C37 C45 1.378(4) yes
C39 C42 1.378(3) yes
C39 C49 1.383(3) yes
C41 C44 1.389(3) yes
C49 C52 1.385(3) yes
C68 B50 1.606(3) yes
C5 H5 0.950 no
C7 H7 0.950 no
C10 H10 0.950 no
C14 H14 0.950 no
C16 H16 0.950 no
C18 H18A 0.980 no
C18 H18B 0.980 no
C18 H18C 0.980 no
C19 H19 0.950 no
C20 H20 0.950 no
C25 H25 1.000 no
C26 H26 0.950 no
C28 H28 0.950 no
C29 H29 0.950 no
C30 H30 0.950 no
C32 H32 0.950 no
C35 H35 0.950 no
C37 H37 0.950 no
C38 H38 0.950 no
C39 H39 0.950 no
C40 H40A 0.980 no
C40 H40B 0.980 no
C40 H40C 0.980 no
C41 H41 0.950 no
C42 H42 0.950 no
C43 H43 0.950 no
C45 H45 0.950 no
C47 H47A 0.980 no
C47 H47B 0.980 no
C47 H47C 0.980 no
C48 H48 1.000 no
C49 H49 0.950 no
C51 H51A 0.980 no
C51 H51B 0.980 no
C51 H51C 0.980 no
C52 H52 0.950 no

loop_
_geom_contact_atom_site_label_1
_geom_contact_atom_site_label_2
_geom_contact_distance
_geom_contact_publ_flag
_geom_contact_site_symmetry_2
F3 C7 2.740(3) no .
F5 C7 3.481(3) no .
F5 C14 2.872(3) no .
F10 C7 3.380(2) no .
F10 C14 2.983(2) no .
F11 C7 2.793(3) no .
F11 C30 3.584(2) no .
F12 C26 2.924(3) no .
F12 C32 3.435(3) no .
F63 C26 2.943(2) no .
F63 C32 3.432(3) no .
F64 C32 2.724(3) no .
F65 C32 2.859(3) no .
F65 C41 3.525(3) no .
F66 C32 3.596(5) no .
F66 C41 2.724(3) no .
F67 C32 2.997(3) no .
F67 C41 3.358(3) no .
F69 C7 3.153(3) no .
F69 C30 3.184(2) no .
F70 C30 2.789(2) no .
O1 C42 2.799(3) no .
O1 B72 3.591(2) no .
O3 C24 3.582(3) no .
O3 C35 2.811(3) no .
O3 B50 3.588(2) no .
O6 C52 2.750(2) no .
O6 B72 3.585(3) no .
O57 C26 3.022(2) no .
O57 C41 3.529(3) no .
O58 N55 2.753(2) no .
O58 C11 3.087(3) no .
O58 C13 3.069(3) no .
O58 C19 2.958(2) no .
O58 C26 3.130(2) no .
O58 C42 3.591(2) no .
O59 N55 2.820(2) no .
O59 C22 3.056(2) no .
O59 C36 3.061(2) no .
O59 C41 3.003(3) no .
O59 C43 3.023(2) no .
O59 C52 3.590(3) no .
O60 C3 3.552(2) no .
O60 C38 2.839(2) no .
O60 B50 3.584(3) no .
O61 N54 2.8122(18) no .
O61 C16 3.051(2) no .
O61 C23 3.013(2) no .
O61 C24 3.031(2) no .
O61 C30 3.051(2) no .
O62 N54 2.798(2) no .
O62 C3 3.072(2) no .
O62 C5 2.961(2) no .
O62 C6 3.076(2) no .
O62 C14 3.001(2) no .
O62 C38 3.552(2) no .
O71 C14 3.344(2) no .
O71 C30 3.162(2) no .
N54 C12 2.769(2) no .
N55 C56 2.772(3) no .
C3 C37 2.791(3) no .
C3 C68 3.251(2) no .
C3 B50 2.925(2) no .
C5 C29 2.747(3) no .
C5 B50 3.208(3) no .
C6 C23 3.106(3) no .
C6 C30 3.568(2) no .
C6 C68 3.250(2) no .
C7 C68 2.822(3) no .
C8 C30 2.763(3) no .
C9 C14 2.759(3) no .
C10 C16 2.736(3) no .
C10 C18 2.844(3) no .
C11 C27 3.256(3) no .
C11 C36 3.178(3) no .
C11 C41 3.272(3) no .
C13 C27 3.307(3) no .
C13 C39 2.786(3) no .
C13 C41 3.306(3) no .
C13 B72 2.950(3) no .
C14 C23 3.456(3) no .
C14 C24 3.491(2) no .
C16 B50 3.256(3) no .
C19 C28 2.732(3) no .
C19 B72 3.226(3) no .
C20 C43 2.732(3) no .
C20 C51 2.859(3) no .
C22 C27 3.308(3) no .
C22 C49 2.798(3) no .
C22 B72 2.943(3) no .
C23 C68 3.282(3) no .
C24 C45 2.781(3) no .
C24 C68 3.235(2) no .
C24 B50 2.901(3) no .
C26 C44 2.759(3) no .
C27 C32 2.829(3) no .
C27 C36 3.272(3) no .
C28 C47 2.850(3) no .
C29 C40 2.859(3) no .
C31 C41 2.753(3) no .
C35 C38 2.755(3) no .
C42 C52 2.753(3) no .
C43 B72 3.232(3) no .
Cl1 F5 3.4371(15) no 2_665
Cl1 F12 3.2078(15) no 2_666
Cl1 F63 3.2465(16) no 2_666
Cl1 O60 3.3508(15) no 2_665
Cl1 C10 3.5649(19) no .
Cl2 O3 3.5848(18) no 1_455
Cl2 O6 3.4879(18) no .
Cl2 O61 3.3650(15) no 1_455
Cl3 O60 3.5883(16) no .
Cl3 O61 3.3416(14) no .
Cl3 O62 3.4078(14) no .
Cl3 C6 3.4426(19) no .
Cl3 C23 3.424(2) no .
Cl4 Cl5 3.4350(10) no .
Cl5 Cl4 3.4350(10) no .
Cl5 O1 3.3427(15) no 2_566
Cl6 O6 3.4870(19) no .
Cl6 C20 3.433(2) no 2_566
F3 F5 3.101(2) no 2_655
F3 F63 3.1950(17) no 2_656
F3 F69 2.9216(19) no 2_755
F3 C18 3.499(2) no 1_545
F5 Cl1 3.4371(15) no 2_665
F5 F3 3.101(2) no 2_655
F5 F5 3.022(2) no 2_655
F5 F12 3.2817(19) no 1_554
F5 F63 3.216(2) no 1_554
F5 F64 3.145(2) no 1_554
F5 C46 3.477(3) no 1_554
F10 F12 3.143(2) no 1_554
F10 F69 3.026(2) no 2_755
F10 C39 3.573(3) no 1_654
F10 C40 3.562(3) no 2_765
F10 C42 3.455(2) no 1_654
F11 F63 3.496(2) no 2_656
F11 C26 3.503(2) no 2_656
F11 C31 3.314(2) no 2_656
F11 C32 3.429(3) no 2_656
F11 C39 3.481(3) no 2_656
F11 C40 3.354(3) no 1_545
F11 C42 3.241(3) no 2_656
F12 Cl1 3.2078(15) no 2_666
F12 F5 3.2817(19) no 1_556
F12 F10 3.143(2) no 1_556
F12 C39 3.222(2) no 1_655
F12 C42 3.555(2) no 1_655
F63 Cl1 3.2465(16) no 2_666
F63 F3 3.1950(17) no 2_656
F63 F5 3.216(2) no 1_556
F63 F11 3.496(2) no 2_656
F63 C7 3.276(2) no 2_656
F63 C18 3.578(2) no 2_666
F64 F5 3.145(2) no 1_556
F64 C7 3.464(3) no 2_656
F64 C8 3.552(2) no 2_656
F65 F70 2.934(2) no 2_656
F65 O3 3.515(2) no 2_656
F65 C35 3.392(3) no 2_656
F65 C51 3.526(3) no 1_545
F66 C49 3.330(5) no 2_556
F66 C51 3.418(3) no 1_545
F66 C52 3.274(5) no 2_556
F67 F67 3.573(2) no 2_656
F67 C35 3.401(3) no 2_656
F67 C41 3.073(3) no 2_656
F67 C44 3.532(3) no 2_656
F69 F3 2.9216(19) no 2_755
F69 F10 3.026(2) no 2_755
F69 C18 3.580(3) no 2_765
F69 C33 3.541(2) no 2_755
F69 C37 3.574(3) no 1_655
F69 C39 3.431(3) no 2_656
F70 F65 2.934(2) no 2_656
F70 C15 3.527(3) no 2_656
F70 C32 3.595(3) no 2_656
F70 C39 3.473(3) no 2_656
F70 C44 3.395(3) no 2_656
F70 C49 3.595(3) no 2_656
O1 Cl5 3.3427(15) no 2_566
O1 C29 3.483(3) no 2_666
O1 C40 3.284(3) no 2_666
O3 Cl2 3.5848(18) no 1_655
O3 F65 3.515(2) no 2_656
O3 C20 3.145(3) no 2_666
O3 C28 3.484(2) no .
O3 C43 3.127(2) no .
O6 Cl2 3.4879(18) no .
O6 Cl6 3.4870(19) no .
O6 C45 3.342(3) no .
O6 C48 3.010(3) no .
O57 N21 3.315(2) no 2_666
O57 C47 3.576(3) no 2_666
O57 C51 3.405(3) no 2_666
O60 Cl1 3.3508(15) no 2_665
O60 Cl3 3.5883(16) no .
O60 C5 3.276(2) no 2_665
O60 C10 3.262(2) no 2_665
O60 C25 3.283(3) no .
O60 C25 3.163(2) no 2_665
O61 Cl2 3.3650(15) no 1_655
O61 Cl3 3.3416(14) no .
O62 Cl3 3.4078(14) no .
O71 N53 3.5155(19) no 2_765
O71 C10 3.297(2) no 2_765
O71 C12 3.314(2) no 2_765
N21 O57 3.315(2) no 2_666
N21 N55 3.599(2) no 2_666
N53 O71 3.5155(19) no 2_765
N54 C5 3.441(2) no 2_765
N54 C10 3.402(2) no 2_765
N55 N21 3.599(2) no 2_666
N55 C56 3.444(2) no 2_666
C5 O60 3.276(2) no 2_665
C5 N54 3.441(2) no 2_765
C5 C16 3.499(2) no 2_765
C6 Cl3 3.4426(19) no .
C7 F63 3.276(2) no 2_656
C7 F64 3.464(3) no 2_656
C8 F64 3.552(2) no 2_656
C10 Cl1 3.5649(19) no .
C10 O60 3.262(2) no 2_665
C10 O71 3.297(2) no 2_765
C10 N54 3.402(2) no 2_765
C12 O71 3.314(2) no 2_765
C15 F70 3.527(3) no 2_656
C16 C5 3.499(2) no 2_765
C18 F3 3.499(2) no 1_565
C18 F63 3.578(2) no 2_666
C18 F69 3.580(3) no 2_765
C19 C28 3.449(3) no 2_666
C19 C56 3.599(3) no 2_666
C20 Cl6 3.433(2) no 2_566
C20 O3 3.145(3) no 2_666
C20 C28 3.582(3) no 2_666
C20 C43 3.436(3) no 2_666
C23 Cl3 3.424(2) no .
C25 O60 3.283(3) no .
C25 O60 3.163(2) no 2_665
C26 F11 3.503(2) no 2_656
C28 O3 3.484(2) no .
C28 C19 3.449(3) no 2_666
C28 C20 3.582(3) no 2_666
C29 O1 3.483(3) no 2_666
C31 F11 3.314(2) no 2_656
C32 F11 3.429(3) no 2_656
C32 F70 3.595(3) no 2_656
C33 F69 3.541(2) no 2_755
C35 F65 3.392(3) no 2_656
C35 F67 3.401(3) no 2_656
C37 F69 3.574(3) no 1_455
C39 F10 3.573(3) no 1_456
C39 F11 3.481(3) no 2_656
C39 F12 3.222(2) no 1_455
C39 F69 3.431(3) no 2_656
C39 F70 3.473(3) no 2_656
C40 F10 3.562(3) no 2_765
C40 F11 3.354(3) no 1_565
C40 O1 3.284(3) no 2_666
C41 F67 3.073(3) no 2_656
C42 F10 3.455(2) no 1_456
C42 F11 3.241(3) no 2_656
C42 F12 3.555(2) no 1_455
C43 O3 3.127(2) no .
C43 C20 3.436(3) no 2_666
C44 F67 3.532(3) no 2_656
C44 F70 3.395(3) no 2_656
C45 O6 3.342(3) no .
C46 F5 3.477(3) no 1_556
C47 O57 3.576(3) no 2_666
C48 O6 3.010(3) no .
C49 F66 3.330(5) no 2_556
C49 F70 3.595(3) no 2_656
C51 F65 3.526(3) no 1_565
C51 F66 3.418(3) no 1_565
C51 O57 3.405(3) no 2_666
C52 F66 3.274(5) no 2_556
C56 N55 3.444(2) no 2_666
C56 C19 3.599(3) no 2_666
F3 H7 2.4264 no .
F5 H14 2.6844 no .
F10 H7 3.5568 no .
F10 H14 2.8709 no .
F11 H7 2.5280 no .
F12 H26 2.7788 no .
F63 H26 2.7911 no .
F64 H32 2.4041 no .
F65 H32 2.6613 no .
F66 H41 2.3988 no .
F67 H32 2.9303 no .
F67 H41 3.5029 no .
F69 H7 3.2126 no .
F69 H30 3.2531 no .
F70 H30 2.4887 no .
O1 H42 2.5139 no .
O3 H35 2.5419 no .
O6 H41 3.2980 no .
O6 H52 2.4405 no .
O57 H19 2.5247 no .
O57 H26 2.9012 no .
O57 H43 2.5273 no .
O58 H19 2.7296 no .
O58 H26 2.8967 no .
O59 H41 2.6433 no .
O59 H43 2.7711 no .
O60 H38 2.6109 no .
O61 H16 2.8157 no .
O61 H30 2.7438 no .
O62 H5 2.6715 no .
O62 H14 2.6456 no .
O71 H5 2.5268 no .
O71 H14 3.4698 no .
O71 H16 2.5266 no .
O71 H30 3.1775 no .
N21 H20 2.6203 no .
N21 H28 2.6264 no .
N53 H10 2.6103 no .
N53 H29 2.6308 no .
N54 H10 3.1994 no .
N54 H29 3.2082 no .
N55 H20 3.1977 no .
N55 H28 3.1996 no .
C3 H38 3.2681 no .
C3 H45 3.2697 no .
C5 H16 3.2027 no .
C6 H30 3.2593 no .
C6 H35 2.5820 no .
C7 H14 3.2562 no .
C7 H30 3.2683 no .
C10 H18A 2.9200 no .
C10 H18B 2.6745 no .
C10 H29 3.2790 no .
C11 H41 2.6849 no .
C11 H52 2.5394 no .
C12 H5 3.2748 no .
C12 H16 3.2730 no .
C12 H18A 2.7645 no .
C12 H18B 2.6274 no .
C12 H18C 3.2225 no .
C12 H40A 2.6819 no .
C12 H40B 2.7095 no .
C12 H40C 3.2314 no .
C13 H41 2.9328 no .
C13 H42 3.2654 no .
C13 H49 3.2695 no .
C14 H7 3.2665 no .
C14 H30 3.2477 no .
C15 H32 2.6472 no .
C15 H41 2.6502 no .
C16 H5 3.2040 no .
C17 H7 2.6610 no .
C17 H30 2.6401 no .
C18 H10 2.5163 no .
C18 H40A 3.1269 no .
C18 H40B 3.1147 no .
C18 H40C 2.4818 no .
C19 H43 3.1949 no .
C20 H28 3.2733 no .
C20 H51A 2.7211 no .
C20 H51B 2.9025 no .
C22 H39 3.2769 no .
C22 H52 3.2707 no .
C23 H14 3.0061 no .
C23 H38 2.5709 no .
C24 H14 3.3295 no .
C24 H35 3.2627 no .
C24 H37 3.2727 no .
C26 H32 3.2718 no .
C26 H41 3.2366 no .
C28 H20 3.2728 no .
C28 H47A 2.8293 no .
C28 H47C 2.7660 no .
C29 H10 3.2775 no .
C29 H40A 2.7733 no .
C29 H40B 2.8450 no .
C30 H7 3.2749 no .
C30 H14 3.2470 no .
C32 H26 3.2607 no .
C32 H41 3.2585 no .
C33 H7 2.6799 no .
C33 H14 2.6175 no .
C35 H37 3.2423 no .
C36 H42 2.5631 no .
C37 H35 3.2386 no .
C38 H45 3.2501 no .
C39 H52 3.2474 no .
C40 H18A 3.0576 no .
C40 H18B 3.1771 no .
C40 H18C 2.4883 no .
C40 H29 2.5428 no .
C41 H26 3.2376 no .
C41 H32 3.2687 no .
C42 H49 3.2480 no .
C43 H19 3.1955 no .
C45 H38 3.2468 no .
C46 H26 2.6172 no .
C46 H32 2.6716 no .
C47 H28 2.5261 no .
C47 H51A 3.1530 no .
C47 H51B 3.1155 no .
C47 H51C 2.4975 no .
C49 H42 3.2424 no .
C51 H20 2.5345 no .
C51 H47A 3.0841 no .
C51 H47B 2.5022 no .
C51 H47C 3.1799 no .
C52 H39 3.2520 no .
C52 H41 3.3135 no .
C56 H19 3.2733 no .
C56 H43 3.2655 no .
C56 H47A 2.6996 no .
C56 H47B 3.2301 no .
C56 H47C 2.6769 no .
C56 H51A 2.6488 no .
C56 H51B 2.7637 no .
C56 H51C 3.2330 no .
B50 H5 3.2007 no .
B50 H14 2.7601 no .
B50 H16 3.2823 no .
B50 H30 2.7415 no .
B72 H19 3.2450 no .
B72 H26 2.7170 no .
B72 H41 2.7903 no .
B72 H43 3.2553 no .
H5 H10 2.2972 no .
H10 H18A 2.4509 no .
H10 H18B 2.1977 no .
H10 H18C 3.4843 no .
H16 H29 2.3027 no .
H18A H40B 3.4434 no .
H18A H40C 3.0577 no .
H18B H40C 3.2329 no .
H18C H40A 3.1236 no .
H18C H40B 3.1891 no .
H18C H40C 2.1005 no .
H19 H20 2.2915 no .
H20 H51A 2.2555 no .
H20 H51B 2.4295 no .
H20 H51C 3.5067 no .
H28 H43 2.2885 no .
H28 H47A 2.3814 no .
H28 H47B 3.4999 no .
H28 H47C 2.2785 no .
H29 H40A 2.3110 no .
H29 H40B 2.3846 no .
H29 H40C 3.5177 no .
H35 H45 2.3121 no .
H37 H38 2.3371 no .
H37 H45 2.3303 no .
H39 H42 2.3188 no .
H39 H49 2.3373 no .
H41 H52 3.3689 no .
H47A H51A 3.5053 no .
H47A H51C 3.0736 no .
H47B H51A 3.2304 no .
H47B H51B 3.1053 no .
H47B H51C 2.1209 no .
H47C H51B 3.5783 no .
H47C H51C 3.2475 no .
H49 H52 2.3299 no .
Cl1 H10 3.4068 no .
Cl1 H14 3.0407 no 2_665
Cl1 H18A 3.0515 no .
Cl1 H38 3.4436 no 2_665
Cl2 H16 2.8338 no 1_455
Cl2 H20 3.0281 no 2_566
Cl2 H30 3.1701 no 1_455
Cl2 H51B 3.1724 no 2_566
Cl3 H28 3.3310 no .
Cl3 H47A 3.0833 no .
Cl4 H16 3.2834 no 1_455
Cl4 H28 3.1832 no .
Cl5 H5 3.1260 no 2_665
Cl5 H14 3.4898 no 2_665
Cl5 H29 3.4637 no 1_455
Cl5 H40A 3.1618 no 1_455
Cl5 H47C 3.3061 no .
Cl6 H20 3.3285 no 2_566
Cl6 H51B 3.2860 no 2_566
F3 H18A 3.0652 no 1_545
F3 H18C 3.0371 no 1_545
F10 H39 3.0078 no 1_654
F10 H40A 3.1834 no 2_765
F10 H40C 3.0262 no 2_765
F10 H42 2.7626 no 1_654
F11 H39 3.5967 no 2_656
F11 H40B 3.1704 no 1_545
F11 H40C 2.6870 no 1_545
F11 H42 3.2289 no 2_656
F12 H39 2.6964 no 1_655
F12 H42 3.2953 no 1_655
F12 H47B 3.0750 no 2_666
F63 H7 2.7541 no 2_656
F63 H18A 3.0610 no 2_666
F63 H18C 3.5082 no 2_666
F63 H40B 3.3209 no 2_666
F63 H40C 3.4365 no 2_666
F64 H7 3.5322 no 2_656
F64 H39 3.0904 no 1_655
F65 H30 3.1348 no 2_656
F65 H35 2.7959 no 2_656
F65 H51A 3.0750 no 1_545
F65 H51B 3.4265 no 1_545
F65 H51C 3.5096 no 1_545
F66 H49 3.0432 no 2_556
F66 H51A 3.4163 no 1_545
F66 H51B 3.4930 no 1_545
F66 H51C 2.8240 no 1_545
F66 H52 2.8926 no 2_556
F67 H35 2.6208 no 2_656
F67 H41 2.8239 no 2_656
F67 H45 3.5318 no 2_656
F67 H51A 3.2891 no 1_545
F67 H51C 3.4716 no 1_545
F69 H18B 3.4039 no 2_765
F69 H18C 3.0704 no 2_765
F69 H37 2.6335 no 1_655
F69 H39 3.0030 no 2_656
F70 H37 3.3042 no 1_655
F70 H39 3.5273 no 2_656
O1 H29 2.5335 no 2_666
O1 H40A 2.8338 no 2_666
O1 H40B 2.8344 no 2_666
O1 H47B 3.5662 no 2_566
O1 H47C 2.8397 no 2_566
O3 H19 3.4385 no 2_666
O3 H20 2.4167 no 2_666
O3 H28 3.2123 no .
O3 H43 2.5038 no .
O3 H51A 2.9360 no 2_666
O6 H45 2.7639 no .
O6 H48 2.2484 no .
O6 H49 3.3472 no 2_556
O6 H51B 3.1826 no 2_566
O57 H47A 3.0821 no 2_666
O57 H51A 2.9258 no 2_666
O57 H51C 3.4754 no 2_666
O58 H29 3.5957 no 2_666
O58 H40B 3.3012 no 2_666
O59 H35 3.5285 no .
O59 H48 3.1035 no .
O60 H5 2.7900 no 2_665
O60 H10 2.7567 no 2_665
O60 H25 2.6065 no .
O60 H25 2.3347 no 2_665
O62 H25 3.2605 no .
O62 H25 2.9932 no 2_665
O71 H10 3.3943 no 2_765
O71 H18B 2.9799 no 2_765
N55 H47A 3.5677 no 2_666
N55 H51A 3.3855 no 2_666
C3 H43 3.5487 no .
C5 H25 3.5208 no .
C6 H20 3.4879 no 2_666
C6 H43 3.3538 no .
C7 H18C 3.2707 no 2_765
C8 H18C 3.5721 no 2_765
C8 H40C 3.5775 no 2_765
C9 H18B 3.4100 no 2_765
C9 H18C 3.1699 no 2_765
C9 H32 3.5329 no 2_656
C10 H38 3.4101 no 2_665
C11 H45 3.5396 no .
C11 H48 2.9492 no .
C11 H51B 3.4545 no 2_566
C13 H51B 3.4060 no 2_566
C13 H51C 3.4912 no 2_566
C15 H35 3.2949 no 2_656
C15 H51A 3.5292 no 1_545
C15 H51C 3.5055 no 1_545
C16 H5 3.4301 no 2_765
C17 H37 3.5225 no 1_655
C18 H38 3.0987 no 2_665
C19 H28 3.5861 no 2_666
C19 H47A 3.5043 no 2_666
C22 H47B 3.2504 no 2_566
C22 H47C 3.5454 no 2_566
C23 H25 3.1478 no .
C23 H25 2.9447 no 2_665
C26 H40B 3.3857 no 2_666
C28 H19 3.5755 no 2_666
C29 H5 3.4716 no 2_765
C30 H18B 3.0379 no 2_765
C30 H18C 3.4020 no 2_765
C35 H32 3.1519 no 2_656
C35 H43 3.1593 no .
C35 H48 3.2700 no .
C36 H29 3.3656 no 2_666
C36 H40A 3.4875 no 2_666
C36 H40B 2.9933 no 2_666
C36 H47C 3.4013 no 2_566
C37 H48 3.3841 no .
C38 H10 3.2952 no 2_665
C38 H18A 3.3659 no 2_665
C38 H18B 3.5980 no 2_665
C39 H47B 3.3127 no 2_566
C40 H42 3.2010 no 2_666
C42 H47B 2.9609 no 2_566
C43 H20 3.4924 no 2_666
C43 H51A 3.3829 no 2_666
C45 H32 3.1841 no 2_656
C45 H48 2.9916 no .
C45 H49 3.5122 no 2_556
C46 H7 3.5634 no 2_656
C46 H39 3.3569 no 1_655
C49 H45 3.4430 no 2_556
C49 H51C 3.4638 no 2_566
C49 H52 3.3513 no 2_556
C52 H51B 3.5679 no 2_566
C52 H51C 3.2786 no 2_566
C52 H52 3.0782 no 2_556
C68 H18B 3.3315 no 2_765
H5 Cl5 3.1260 no 2_665
H5 O60 2.7900 no 2_665
H5 C16 3.4301 no 2_765
H5 C29 3.4716 no 2_765
H5 H25 3.4295 no .
H5 H25 3.2719 no 2_665
H7 F63 2.7541 no 2_656
H7 F64 3.5322 no 2_656
H7 C46 3.5634 no 2_656
H7 H18C 2.9069 no 1_545
H7 H40C 2.9522 no 1_545
H10 Cl1 3.4068 no .
H10 O60 2.7567 no 2_665
H10 O71 3.3943 no 2_765
H10 C38 3.2952 no 2_665
H10 H38 2.4970 no 2_665
H14 Cl1 3.0407 no 2_665
H14 Cl5 3.4898 no 2_665
H14 H40A 3.4801 no 2_765
H16 Cl2 2.8338 no 1_655
H16 Cl4 3.2834 no 1_655
H18A Cl1 3.0515 no .
H18A F3 3.0652 no 1_565
H18A F63 3.0610 no 2_666
H18A C38 3.3659 no 2_665
H18A H37 3.5858 no 2_665
H18A H38 2.4858 no 2_665
H18B F69 3.4039 no 2_765
H18B O71 2.9799 no 2_765
H18B C9 3.4100 no 2_765
H18B C30 3.0379 no 2_765
H18B C38 3.5980 no 2_665
H18B C68 3.3315 no 2_765
H18B H30 3.1383 no 2_765
H18B H37 3.4223 no 2_665
H18B H38 2.8389 no 2_665
H18C F3 3.0371 no 1_565
H18C F63 3.5082 no 2_666
H18C F69 3.0704 no 2_765
H18C C7 3.2707 no 2_765
H18C C8 3.5721 no 2_765
H18C C9 3.1699 no 2_765
H18C C30 3.4020 no 2_765
H18C H7 2.9069 no 1_565
H19 O3 3.4385 no 2_666
H19 C28 3.5755 no 2_666
H19 H28 3.4566 no 2_666
H19 H47A 3.1219 no 2_666
H20 Cl2 3.0281 no 2_566
H20 Cl6 3.3285 no 2_566
H20 O3 2.4167 no 2_666
H20 C6 3.4879 no 2_666
H20 C43 3.4924 no 2_666
H20 H43 3.4230 no 2_666
H25 O60 2.6065 no .
H25 O60 2.3347 no 2_665
H25 O62 3.2605 no .
H25 O62 2.9932 no 2_665
H25 C5 3.5208 no .
H25 C23 3.1478 no .
H25 C23 2.9447 no 2_665
H25 H5 3.4295 no .
H25 H5 3.2719 no 2_665
H25 H25 3.3257 no 2_665
H26 H40B 2.9310 no 2_666
H26 H47A 3.1254 no 2_666
H26 H47B 3.4780 no 2_666
H28 Cl3 3.3310 no .
H28 Cl4 3.1832 no .
H28 O3 3.2123 no .
H28 C19 3.5861 no 2_666
H28 H19 3.4566 no 2_666
H29 Cl5 3.4637 no 1_655
H29 O1 2.5335 no 2_666
H29 O58 3.5957 no 2_666
H29 C36 3.3656 no 2_666
H30 Cl2 3.1701 no 1_655
H30 F65 3.1348 no 2_656
H30 H18B 3.1383 no 2_765
H32 C9 3.5329 no 2_656
H32 C35 3.1519 no 2_656
H32 C45 3.1841 no 2_656
H32 H35 3.1425 no 2_656
H32 H45 3.1921 no 2_656
H35 F65 2.7959 no 2_656
H35 F67 2.6208 no 2_656
H35 O59 3.5285 no .
H35 C15 3.2949 no 2_656
H35 H32 3.1425 no 2_656
H35 H43 2.6702 no .
H35 H48 3.5227 no .
H35 H51A 3.4995 no 2_666
H37 F69 2.6335 no 1_455
H37 F70 3.3042 no 1_455
H37 C17 3.5225 no 1_455
H37 H18A 3.5858 no 2_665
H37 H18B 3.4223 no 2_665
H37 H39 3.3310 no 2_556
H38 Cl1 3.4436 no 2_665
H38 C10 3.4101 no 2_665
H38 C18 3.0987 no 2_665
H38 H10 2.4970 no 2_665
H38 H18A 2.4858 no 2_665
H38 H18B 2.8389 no 2_665
H39 F10 3.0078 no 1_456
H39 F11 3.5967 no 2_656
H39 F12 2.6964 no 1_455
H39 F64 3.0904 no 1_455
H39 F69 3.0030 no 2_656
H39 F70 3.5273 no 2_656
H39 C46 3.3569 no 1_455
H39 H37 3.3310 no 2_556
H39 H45 3.4375 no 2_556
H40A Cl5 3.1618 no 1_655
H40A F10 3.1834 no 2_765
H40A O1 2.8338 no 2_666
H40A C36 3.4875 no 2_666
H40A H14 3.4801 no 2_765
H40A H42 2.7717 no 2_666
H40B F11 3.1704 no 1_565
H40B F63 3.3209 no 2_666
H40B O1 2.8344 no 2_666
H40B O58 3.3012 no 2_666
H40B C26 3.3857 no 2_666
H40B C36 2.9933 no 2_666
H40B H26 2.9310 no 2_666
H40B H42 3.1255 no 2_666
H40C F10 3.0262 no 2_765
H40C F11 2.6870 no 1_565
H40C F63 3.4365 no 2_666
H40C C8 3.5775 no 2_765
H40C H7 2.9522 no 1_565
H40C H42 3.1788 no 2_666
H41 F67 2.8239 no 2_656
H41 H49 3.4955 no 2_556
H42 F10 2.7626 no 1_456
H42 F11 3.2289 no 2_656
H42 F12 3.2953 no 1_455
H42 C40 3.2010 no 2_666
H42 H40A 2.7717 no 2_666
H42 H40B 3.1255 no 2_666
H42 H40C 3.1788 no 2_666
H42 H47B 3.0920 no 2_566
H42 H47C 3.5143 no 2_566
H43 O3 2.5038 no .
H43 C3 3.5487 no .
H43 C6 3.3538 no .
H43 C35 3.1593 no .
H43 H20 3.4230 no 2_666
H43 H35 2.6702 no .
H43 H48 3.2721 no .
H43 H51A 3.0678 no 2_666
H45 F67 3.5318 no 2_656
H45 O6 2.7639 no .
H45 C11 3.5396 no .
H45 C49 3.4430 no 2_556
H45 H32 3.1921 no 2_656
H45 H39 3.4375 no 2_556
H45 H48 3.0873 no .
H45 H49 2.6162 no 2_556
H47A Cl3 3.0833 no .
H47A O57 3.0821 no 2_666
H47A N55 3.5677 no 2_666
H47A C19 3.5043 no 2_666
H47A H19 3.1219 no 2_666
H47A H26 3.1254 no 2_666
H47B F12 3.0750 no 2_666
H47B O1 3.5662 no 2_566
H47B C22 3.2504 no 2_566
H47B C39 3.3127 no 2_566
H47B C42 2.9609 no 2_566
H47B H26 3.4780 no 2_666
H47B H42 3.0920 no 2_566
H47C Cl5 3.3061 no .
H47C O1 2.8397 no 2_566
H47C C22 3.5454 no 2_566
H47C C36 3.4013 no 2_566
H47C H42 3.5143 no 2_566
H48 O6 2.2484 no .
H48 O59 3.1035 no .
H48 C11 2.9492 no .
H48 C35 3.2700 no .
H48 C37 3.3841 no .
H48 C45 2.9916 no .
H48 H35 3.5227 no .
H48 H43 3.2721 no .
H48 H45 3.0873 no .
H49 F66 3.0432 no 2_556
H49 O6 3.3472 no 2_556
H49 C45 3.5122 no 2_556
H49 H41 3.4955 no 2_556
H49 H45 2.6162 no 2_556
H49 H52 2.9998 no 2_556
H51A F65 3.0750 no 1_565
H51A F66 3.4163 no 1_565
H51A F67 3.2891 no 1_565
H51A O3 2.9360 no 2_666
H51A O57 2.9258 no 2_666
H51A N55 3.3855 no 2_666
H51A C15 3.5292 no 1_565
H51A C43 3.3829 no 2_666
H51A H35 3.4995 no 2_666
H51A H43 3.0678 no 2_666
H51B Cl2 3.1724 no 2_566
H51B Cl6 3.2860 no 2_566
H51B F65 3.4265 no 1_565
H51B F66 3.4930 no 1_565
H51B O6 3.1826 no 2_566
H51B C11 3.4545 no 2_566
H51B C13 3.4060 no 2_566
H51B C52 3.5679 no 2_566
H51C F65 3.5096 no 1_565
H51C F66 2.8240 no 1_565
H51C F67 3.4716 no 1_565
H51C O57 3.4754 no 2_666
H51C C13 3.4912 no 2_566
H51C C15 3.5055 no 1_565
H51C C49 3.4638 no 2_566
H51C C52 3.2786 no 2_566
H51C H52 3.5297 no 2_566
H52 F66 2.8926 no 2_556
H52 C49 3.3513 no 2_556
H52 C52 3.0782 no 2_556
H52 H49 2.9998 no 2_556
H52 H51C 3.5297 no 2_566
H52 H52 2.4806 no 2_556

loop_
_geom_torsion_atom_site_label_1
_geom_torsion_atom_site_label_2
_geom_torsion_atom_site_label_3
_geom_torsion_atom_site_label_4
_geom_torsion
_geom_torsion_publ_flag
N55 O57 B72 O58 -55.7(2) no
N55 O57 B72 O59 61.11(19) no
N55 O57 B72 C27 -177.19(13) no
B72 O57 N55 C19 93.00(19) no
B72 O57 N55 C43 -93.40(17) no
C36 O58 B72 O57 176.83(15) no
C36 O58 B72 O59 62.7(2) no
C36 O58 B72 C27 -68.3(2) no
B72 O58 C36 O1 176.20(16) no
B72 O58 C36 C22 -1.7(3) no
C11 O59 B72 O57 -179.09(15) no
C11 O59 B72 O58 -65.4(2) no
C11 O59 B72 C27 65.7(2) no
B72 O59 C11 O6 -170.93(16) no
B72 O59 C11 C13 6.0(3) no
C6 O61 B50 O62 65.4(2) no
C6 O61 B50 O71 179.88(14) no
C6 O61 B50 C68 -66.0(2) no
B50 O61 C6 O3 176.35(15) no
B50 O61 C6 C3 -2.3(2) no
C23 O62 B50 O61 -59.7(2) no
C23 O62 B50 O71 -174.09(14) no
C23 O62 B50 C68 71.4(2) no
B50 O62 C23 O60 174.54(15) no
B50 O62 C23 C24 -7.1(2) no
N54 O71 B50 O61 -59.31(17) no
N54 O71 B50 O62 57.64(17) no
N54 O71 B50 C68 179.50(11) no
B50 O71 N54 C5 -90.17(15) no
B50 O71 N54 C16 95.50(16) no
C47 N21 C56 C20 177.69(17) no
C47 N21 C56 C28 -1.5(3) no
C51 N21 C56 C20 4.4(3) no
C51 N21 C56 C28 -174.80(17) no
C18 N53 C12 C10 -2.7(2) no
C18 N53 C12 C29 177.36(14) no
C40 N53 C12 C10 178.57(15) no
C40 N53 C12 C29 -1.3(2) no
O71 N54 C5 C10 -172.60(12) no
O71 N54 C16 C29 173.20(12) no
C5 N54 C16 C29 -1.0(2) no
C16 N54 C5 C10 1.6(2) no
O57 N55 C19 C20 174.31(14) no
O57 N55 C43 C28 -174.78(14) no
C19 N55 C43 C28 -1.3(3) no
C43 N55 C19 C20 0.8(3) no
C6 C3 C24 C23 -3.8(3) no
C6 C3 C24 C38 -178.87(14) no
C24 C3 C6 O3 144.70(17) no
C24 C3 C6 O61 -36.7(3) no
C6 C3 C35 C45 179.65(15) no
C35 C3 C6 O3 -31.5(2) no
C35 C3 C6 O61 147.17(16) no
C24 C3 C35 C45 3.2(3) no
C35 C3 C24 C23 172.33(15) no
C35 C3 C24 C38 -2.8(2) no
N54 C5 C10 C12 0.1(2) no
C8 C7 C9 C17 -175.81(14) no
C8 C7 C9 C30 0.1(2) no
C9 C7 C8 C14 1.0(2) no
C9 C7 C8 C33 -179.15(14) no
C7 C8 C14 C68 -1.4(2) no
C7 C8 C33 F3 7.5(2) no
C7 C8 C33 F5 128.57(17) no
C7 C8 C33 F10 -112.93(18) no
C14 C8 C33 F3 -172.66(14) no
C14 C8 C33 F5 -51.6(2) no
C14 C8 C33 F10 66.9(2) no
C33 C8 C14 C68 178.82(14) no
C7 C9 C17 F11 -33.9(2) no
C7 C9 C17 F69 86.0(2) no
C7 C9 C17 F70 -154.94(15) no
C7 C9 C30 C68 -0.8(2) no
C17 C9 C30 C68 175.00(14) no
C30 C9 C17 F11 150.24(15) no
C30 C9 C17 F69 -89.9(2) no
C30 C9 C17 F70 29.2(2) no
C5 C10 C12 N53 177.83(14) no
C5 C10 C12 C29 -2.3(2) no
O6 C11 C13 C22 -149.89(18) no
O6 C11 C13 C52 27.5(3) no
O59 C11 C13 C22 33.2(3) no
O59 C11 C13 C52 -149.43(16) no
N53 C12 C29 C16 -177.24(14) no
C10 C12 C29 C16 2.9(2) no
C11 C13 C22 C36 0.7(3) no
C11 C13 C22 C42 178.30(16) no
C11 C13 C52 C49 178.60(16) no
C22 C13 C52 C49 -3.8(3) no
C52 C13 C22 C36 -176.55(16) no
C52 C13 C22 C42 1.0(3) no
C8 C14 C68 C30 0.6(2) no
C8 C14 C68 B50 175.56(13) no
F65 C15 C44 C32 46.3(3) no
F65 C15 C44 C41 -134.8(2) no
F66 C15 C44 C32 171.6(2) no
F66 C15 C44 C41 -9.5(4) no
F67 C15 C44 C32 -68.4(3) no
F67 C15 C44 C41 110.5(2) no
N54 C16 C29 C12 -1.3(2) no
N55 C19 C20 C56 -0.1(3) no
C19 C20 C56 N21 -179.36(17) no
C19 C20 C56 C28 -0.1(3) no
C13 C22 C36 O1 145.94(18) no
C13 C22 C36 O58 -36.2(3) no
C13 C22 C42 C39 2.2(3) no
C36 C22 C42 C39 -179.98(15) no
C42 C22 C36 O1 -31.7(2) no
C42 C22 C36 O58 146.15(16) no
O60 C23 C24 C3 -135.44(18) no
O60 C23 C24 C38 39.8(2) no
O62 C23 C24 C3 46.2(2) no
O62 C23 C24 C38 -138.56(16) no
C3 C24 C38 C37 -0.3(3) no
C23 C24 C38 C37 -175.78(15) no
C27 C26 C31 C32 -1.4(3) no
C27 C26 C31 C46 178.69(14) no
C31 C26 C27 C41 0.8(2) no
C31 C26 C27 B72 -177.33(14) no
C26 C27 C41 C44 0.4(3) no
C26 C27 B72 O57 62.9(2) no
C26 C27 B72 O58 -52.3(2) no
C26 C27 B72 O59 178.87(15) no
C41 C27 B72 O57 -115.11(19) no
C41 C27 B72 O58 129.71(19) no
C41 C27 B72 O59 0.9(2) no
B72 C27 C41 C44 178.50(15) no
C43 C28 C56 N21 178.90(17) no
C43 C28 C56 C20 -0.3(3) no
C56 C28 C43 N55 1.0(3) no
C9 C30 C68 C14 0.5(2) no
C9 C30 C68 B50 -174.51(13) no
C26 C31 C32 C44 0.6(3) no
C26 C31 C46 F12 -58.5(2) no
C26 C31 C46 F63 60.2(2) no
C26 C31 C46 F64 -179.47(15) no
C32 C31 C46 F12 121.50(19) no
C32 C31 C46 F63 -119.72(19) no
C32 C31 C46 F64 0.6(3) no
C46 C31 C32 C44 -179.42(15) no
C31 C32 C44 C15 179.49(16) no
C31 C32 C44 C41 0.6(3) no
C3 C35 C45 C37 -0.6(3) no
C38 C37 C45 C35 -2.5(3) no
C45 C37 C38 C24 3.0(3) no
C42 C39 C49 C52 -0.2(3) no
C49 C39 C42 C22 -2.6(3) no
C27 C41 C44 C15 179.96(16) no
C27 C41 C44 C32 -1.2(3) no
C39 C49 C52 C13 3.4(3) no
C14 C68 B50 O61 148.03(15) no
C14 C68 B50 O62 19.2(2) no
C14 C68 B50 O71 -96.59(18) no
C30 C68 B50 O61 -37.1(2) no
C30 C68 B50 O62 -165.97(13) no
C30 C68 B50 O71 78.23(17) no
